data_1572460
loop_
_publ_author_name
'Zueva, Anna Y.'
'Bilyachenko, Alexey N.'
'Khrustalev, Victor N.'
'Shul'pina, Lidia S.'
'Ikonnikov, Nikolay S.'
'Dorovatovskii, Pavel V.'
'Shubina, Elena S.'
'Ragimov, Karim'
'Lobanov, Nikolai N.'
'Sun, Di'

_publ_section_title
;
 Rational (supra)molecular design and catalytic activity of cage-like
 Cu<sub>4</sub>-based phenylsilsesquioxanes.
;
_journal_issue 39
_journal_name_full Nanoscale
_journal_page_first 18389
_journal_page_last 18398
_journal_paper_doi 10.1039/d4nr02173h
_journal_volume 16
_journal_year 2024
_chemical_formula_moiety 'C81.50 H88.50 Cs4 Cu4 O28.75 Si12, C2 H6 O'
_chemical_formula_sum 'C83.5 H94.5 Cs4 Cu4 O29.75 Si12'
_chemical_formula_weight 2697.02
_space_group_crystal_system tetragonal
_space_group_IT_number 88
_space_group_name_Hall '-I 4ad'
_space_group_name_H-M_alt 'I 41/a :2'
_atom_sites_solution_hydrogens mixed
_atom_sites_solution_primary difmap
_atom_sites_solution_secondary difmap
_audit_creation_method SHELXL-2013
_audit_update_record
;
2024-05-14 deposited with the CCDC.	2024-08-22 downloaded from the CCDC.
;
_cell_angle_alpha 90
_cell_angle_beta 90
_cell_angle_gamma 90
_cell_formula_units_Z 16
_cell_length_a 51.9802(4)
_cell_length_b 51.9802(4)
_cell_length_c 15.7632(2)
_cell_measurement_reflns_used 36948
_cell_measurement_temperature 100(2)
_cell_measurement_theta_max 75.5
_cell_measurement_theta_min 2.9
_cell_volume 42591.2(7)
_computing_cell_refinement 'CrysAlisPro 1.171.41.117a (Rigaku OD, 2021)'
_computing_data_collection 'CrysAlisPro 1.171.41.117a (Rigaku OD, 2021)'
_computing_data_reduction 'CrysAlisPro 1.171.41.117a (Rigaku OD, 2021)'
_computing_molecular_graphics 'SHELXTL (Sheldrick, 2015)'
_computing_publication_material 'SHELXTL (Sheldrick, 2015)'
_computing_structure_refinement 'SHELXL (Sheldrick, 2015)'
_computing_structure_solution 'SHELXT (Sheldrick, 2015)'
_diffrn_ambient_temperature 100(2)
_diffrn_measured_fraction_theta_full 0.998
_diffrn_measured_fraction_theta_max 0.991
_diffrn_measurement_device_type 'Rigaku XtaLAB Synergy-S, HyPix-6000HE area-detector'
_diffrn_measurement_method '\f and \w'
_diffrn_radiation_type CuK\a
_diffrn_radiation_wavelength 1.54184
_diffrn_reflns_av_R_equivalents 0.0949
_diffrn_reflns_av_unetI/netI 0.0559
_diffrn_reflns_Laue_measured_fraction_full 0.998
_diffrn_reflns_Laue_measured_fraction_max 0.991
_diffrn_reflns_limit_h_max 65
_diffrn_reflns_limit_h_min -64
_diffrn_reflns_limit_k_max 61
_diffrn_reflns_limit_k_min -64
_diffrn_reflns_limit_l_max 19
_diffrn_reflns_limit_l_min -19
_diffrn_reflns_number 246225
_diffrn_reflns_point_group_measured_fraction_full 0.998
_diffrn_reflns_point_group_measured_fraction_max 0.991
_diffrn_reflns_theta_full 67.684
_diffrn_reflns_theta_max 78.007
_diffrn_reflns_theta_min 2.404
_diffrn_source 'micro-focus sealed X-ray tube'
_exptl_absorpt_coefficient_mu 13.303
_exptl_absorpt_correction_T_max 1.000
_exptl_absorpt_correction_T_min 0.493
_exptl_absorpt_correction_type multi-scan
_exptl_absorpt_process_details
;
CrysAlisPro 1.171.41.117a (Rigaku Oxford Diffraction, 2021)
Empirical absorption correction using spherical harmonics,
implemented in SCALE3 ABSPACK scaling algorithm.
;
_exptl_crystal_colour blue
_exptl_crystal_density_diffrn 1.682
_exptl_crystal_description needle
_exptl_crystal_F_000 21400
_exptl_crystal_size_max 0.36
_exptl_crystal_size_mid 0.06
_exptl_crystal_size_min 0.06
_refine_diff_density_max 3.070
_refine_diff_density_min -1.159
_refine_diff_density_rms 0.187
_refine_ls_extinction_method none
_refine_ls_goodness_of_fit_ref 1.078
_refine_ls_hydrogen_treatment constr
_refine_ls_matrix_type full
_refine_ls_number_parameters 790
_refine_ls_number_reflns 22583
_refine_ls_number_restraints 213
_refine_ls_restrained_S_all 1.081
_refine_ls_R_factor_all 0.1219
_refine_ls_R_factor_gt 0.0819
_refine_ls_shift/su_max 0.001
_refine_ls_shift/su_mean 0.000
_refine_ls_structure_factor_coef Fsqd
_refine_ls_weighting_details 'w=1/[\s^2^(Fo^2^)+(0.09P)^2^+660P] where P=(Fo^2^+2Fc^2^)/3'
_refine_ls_weighting_scheme calc
_refine_ls_wR_factor_gt 0.1997
_refine_ls_wR_factor_ref 0.2262
_reflns_Friedel_coverage 0.000
_reflns_number_gt 14768
_reflns_number_total 22583
_reflns_threshold_expression 'I > 2\s(I)'
_cod_data_source_file d4nr02173h2.cif
_cod_data_source_block 17
_cod_depositor_comments 'Adding full bibliography for 1572445--1572463.cif.'
_cod_original_cell_volume 42591.3(9)
_cod_original_sg_symbol_H-M 'I 41/a'
_cod_original_formula_sum 'C83.50 H94.50 Cs4 Cu4 O29.75 Si12'
_cod_database_code 1572460
_shelx_space_group_comment
;
The symmetry employed for this shelxl refinement is uniquely defined
by the following loop, which should always be used as a source of
symmetry information in preference to the above space-group names.
They are only intended as comments.
;
_shelx_estimated_absorpt_t_min 0.087
_shelx_estimated_absorpt_t_max 0.502
_shelxl_version_number 2013-4

loop_
_space_group_symop_operation_xyz
'x, y, z'
'-x+1/2, -y, z+1/2'
'-y+3/4, x+1/4, z+1/4'
'y+3/4, -x+3/4, z+3/4'
'x+1/2, y+1/2, z+1/2'
'-x+1, -y+1/2, z+1'
'-y+5/4, x+3/4, z+3/4'
'y+5/4, -x+5/4, z+5/4'
'-x, -y, -z'
'x-1/2, y, -z-1/2'
'y-3/4, -x-1/4, -z-1/4'
'-y-3/4, x-3/4, -z-3/4'
'-x+1/2, -y+1/2, -z+1/2'
'x, y+1/2, -z'
'y-1/4, -x+1/4, -z+1/4'
'-y-1/4, x-1/4, -z-1/4'

loop_
_atom_site_label
_atom_site_type_symbol
_atom_site_fract_x
_atom_site_fract_y
_atom_site_fract_z
_atom_site_U_iso_or_equiv
_atom_site_adp_type
_atom_site_occupancy
_atom_site_site_symmetry_order
_atom_site_calc_flag
_atom_site_refinement_flags_posn
_atom_site_refinement_flags_adp
_atom_site_refinement_flags_occupancy
_atom_site_disorder_assembly
_atom_site_disorder_group
Cs1 Cs 0.59902(2) 0.77837(2) 0.72864(4) 0.05099(16) Uani 1 1 d . . . . .
Cs2 Cs 0.51819(2) 0.89918(2) 0.78563(4) 0.04492(15) Uani 1 1 d . . . . .
Cs3 Cs 0.64486(2) 0.98031(2) 0.73808(5) 0.05758(19) Uani 1 1 d . . . . .
Cs4 Cs 0.72113(2) 0.85479(2) 0.80310(5) 0.05746(18) Uani 1 1 d . . . . .
Cu1 Cu 0.61610(2) 0.85049(2) 0.65364(8) 0.0343(3) Uani 1 1 d . . . . .
Cu2 Cu 0.62891(2) 0.90789(2) 0.66137(9) 0.0376(3) Uani 1 1 d . . . . .
Cu3 Cu 0.59138(2) 0.88473(2) 0.85924(8) 0.0386(3) Uani 1 1 d . . . . .
Cu4 Cu 0.64866(2) 0.87209(2) 0.86921(9) 0.0420(3) Uani 1 1 d . . . . .
Si1 Si 0.60746(5) 0.82807(4) 0.90611(16) 0.0414(5) Uani 1 1 d . . . . .
Si2 Si 0.55415(5) 0.83536(5) 0.85411(15) 0.0415(5) Uani 1 1 d . . . . .
Si3 Si 0.55578(4) 0.83846(4) 0.66270(15) 0.0348(5) Uani 1 1 d . . . . .
Si4 Si 0.57195(4) 0.89069(4) 0.62004(15) 0.0354(5) Uani 1 1 d . . . . .
Si5 Si 0.57952(4) 0.94489(4) 0.66166(17) 0.0417(5) Uani 1 1 d . . . . .
Si6 Si 0.58025(5) 0.94516(5) 0.85230(18) 0.0479(6) Uani 1 1 d . . . . .
Si7 Si 0.63155(4) 0.92880(5) 0.90491(18) 0.0467(6) Uani 1 1 d . . . . .
Si8 Si 0.68594(5) 0.92148(5) 0.86904(18) 0.0479(6) Uani 1 1 d . . . . .
Si9 Si 0.68901(5) 0.91976(5) 0.67790(17) 0.0442(6) Uani 1 1 d . . . . .
Si10 Si 0.67400(4) 0.86815(4) 0.62336(15) 0.0372(5) Uani 1 1 d . . . . .
Si11 Si 0.66486(4) 0.81415(5) 0.66439(16) 0.0406(5) Uani 1 1 d . . . . .
Si12 Si 0.66034(5) 0.81251(5) 0.85985(17) 0.0489(6) Uani 1 1 d . . . . .
O1 O 0.58003(12) 0.81759(11) 0.8696(4) 0.0429(14) Uani 1 1 d . . . . .
O2 O 0.54491(11) 0.83079(12) 0.7554(4) 0.0425(14) Uani 1 1 d . . . . .
O3 O 0.55051(11) 0.86949(11) 0.6503(4) 0.0378(13) Uani 1 1 d . . . . .
O4 O 0.56167(11) 0.91872(10) 0.6514(4) 0.0396(13) Uani 1 1 d . . . . .
O5 O 0.57455(13) 0.95651(13) 0.7575(5) 0.0519(16) Uani 1 1 d . . . . .
O6 O 0.61100(12) 0.94990(12) 0.8726(5) 0.0504(16) Uani 1 1 d . . . . .
O7 O 0.65968(12) 0.93931(12) 0.8743(4) 0.0466(15) Uani 1 1 d . . . . .
O8 O 0.69873(13) 0.92583(13) 0.7756(5) 0.0542(17) Uani 1 1 d . . . . .
O9 O 0.69414(11) 0.88912(11) 0.6621(4) 0.0427(14) Uani 1 1 d . . . . .
O10 O 0.68279(11) 0.84012(11) 0.6578(4) 0.0403(13) Uani 1 1 d . . . . .
O11 O 0.66485(15) 0.80381(14) 0.7615(4) 0.0570(18) Uani 1 1 d . . . . .
O12 O 0.62922(12) 0.80682(12) 0.8791(5) 0.0512(16) Uani 1 1 d . . . . .
O13 O 0.61483(10) 0.85479(11) 0.8620(4) 0.0391(13) Uani 1 1 d . . . . .
O14 O 0.56018(12) 0.86476(13) 0.8744(5) 0.0518(16) Uani 1 1 d . . . . .
O15 O 0.58522(10) 0.83137(10) 0.6513(4) 0.0367(13) Uani 1 1 d . . . . .
O16 O 0.59896(10) 0.88443(10) 0.6620(4) 0.0352(12) Uani 1 1 d . . . . .
O17 O 0.60873(11) 0.93852(11) 0.6424(4) 0.0433(14) Uani 1 1 d . . . . .
O18 O 0.57259(12) 0.91558(12) 0.8600(5) 0.0497(16) Uani 1 1 d . . . . .
O19 O 0.62604(11) 0.90170(11) 0.8606(4) 0.0456(15) Uani 1 1 d . . . . .
O20 O 0.67900(11) 0.89241(12) 0.8887(4) 0.0479(15) Uani 1 1 d . . . . .
O21 O 0.66012(11) 0.92708(11) 0.6634(5) 0.0462(15) Uani 1 1 d . . . . .
O22 O 0.64610(11) 0.87390(10) 0.6576(4) 0.0407(14) Uani 1 1 d . . . . .
O23 O 0.63655(11) 0.82004(11) 0.6322(4) 0.0420(14) Uani 1 1 d . . . . .
O24 O 0.66771(12) 0.84137(13) 0.8774(5) 0.0529(17) Uani 1 1 d . . . . .
C1 C 0.60667(18) 0.82993(4) 1.0248(4) 0.095(2) Uani 1 1 d D . . . .
C2 C 0.58366(15) 0.83146(11) 1.0699(5) 0.095(2) Uani 1 1 d D . . . .
H2 H 0.5677 0.8316 1.0405 0.115 Uiso 1 1 calc R U . . .
C3 C 0.58402(15) 0.83281(13) 1.1583(5) 0.095(2) Uani 1 1 d D . . . .
H3 H 0.5683 0.8338 1.1891 0.115 Uiso 1 1 calc R U . . .
C4 C 0.60743(19) 0.83263(10) 1.2016(4) 0.095(2) Uani 1 1 d D . . . .
H4 H 0.6077 0.8335 1.2618 0.115 Uiso 1 1 calc R U . . .
C5 C 0.63047(15) 0.83110(14) 1.1565(5) 0.095(2) Uani 1 1 d D . . . .
H5 H 0.6464 0.8310 1.1859 0.115 Uiso 1 1 calc R U . . .
C6 C 0.63010(15) 0.82975(12) 1.0681(5) 0.095(2) Uani 1 1 d D . . . .
H6 H 0.6458 0.8287 1.0374 0.115 Uiso 1 1 calc R U . . .
C7 C 0.52806(8) 0.82121(13) 0.92386(17) 0.0944(19) Uani 1 1 d D . . . .
C8 C 0.53035(12) 0.79554(13) 0.9488(4) 0.0944(19) Uani 1 1 d D . . . .
H8 H 0.5447 0.7857 0.9307 0.113 Uiso 1 1 calc R U . . .
C9 C 0.51156(16) 0.78438(13) 1.0001(4) 0.0944(19) Uani 1 1 d D . . . .
H9 H 0.5131 0.7669 1.0171 0.113 Uiso 1 1 calc R U . . .
C10 C 0.49045(13) 0.79890(16) 1.0266(3) 0.0944(19) Uani 1 1 d D . . . .
H10 H 0.4776 0.7913 1.0616 0.113 Uiso 1 1 calc R U . . .
C11 C 0.48815(12) 0.82454(17) 1.0018(5) 0.0944(19) Uani 1 1 d D . . . .
H11 H 0.4738 0.8344 1.0198 0.113 Uiso 1 1 calc R U . . .
C12 C 0.50695(13) 0.83569(12) 0.9504(4) 0.0944(19) Uani 1 1 d D . . . .
H12 H 0.5054 0.8532 0.9335 0.113 Uiso 1 1 calc R U . . .
C13 C 0.53647(6) 0.81953(6) 0.5828(4) 0.0641(12) Uani 1 1 d D . . . .
C14 C 0.54221(10) 0.82288(10) 0.4970(4) 0.0641(12) Uani 1 1 d D . . . .
H14 H 0.5555 0.8344 0.4806 0.077 Uiso 1 1 calc R U . . .
C15 C 0.52849(12) 0.80933(12) 0.4354(3) 0.0641(12) Uani 1 1 d D . . . .
H15 H 0.5324 0.8116 0.3771 0.077 Uiso 1 1 calc R U . . .
C16 C 0.50901(10) 0.79241(10) 0.4596(4) 0.0641(12) Uani 1 1 d D . . . .
H16 H 0.4997 0.7832 0.4177 0.077 Uiso 1 1 calc R U . . .
C17 C 0.50324(10) 0.78904(11) 0.5453(4) 0.0641(12) Uani 1 1 d D . . . .
H17 H 0.4900 0.7775 0.5618 0.077 Uiso 1 1 calc R U . . .
C18 C 0.51696(10) 0.80259(10) 0.6069(4) 0.0641(12) Uani 1 1 d D . . . .
H18 H 0.5130 0.8003 0.6653 0.077 Uiso 1 1 calc R U . . .
C19 C 0.57380(14) 0.88970(4) 0.5023(4) 0.0867(18) Uani 1 1 d D . . . .
C20 C 0.59720(12) 0.88539(11) 0.4612(4) 0.0867(18) Uani 1 1 d D . . . .
H20 H 0.6124 0.8829 0.4934 0.104 Uiso 1 1 calc R U . . .
C21 C 0.59820(13) 0.88471(13) 0.3728(5) 0.0867(18) Uani 1 1 d D . . . .
H21 H 0.6141 0.8818 0.3448 0.104 Uiso 1 1 calc R U . . .
C22 C 0.57584(16) 0.88834(11) 0.3253(4) 0.0867(18) Uani 1 1 d D . . . .
H22 H 0.5765 0.8879 0.2651 0.104 Uiso 1 1 calc R U . . .
C23 C 0.55245(13) 0.89264(14) 0.3664(5) 0.0867(18) Uani 1 1 d D . . . .
H23 H 0.5372 0.8951 0.3342 0.104 Uiso 1 1 calc R U . . .
C24 C 0.55146(12) 0.89332(12) 0.4548(5) 0.0867(18) Uani 1 1 d D . . . .
H24 H 0.5355 0.8962 0.4827 0.104 Uiso 1 1 calc R U . . .
C25 C 0.56464(5) 0.96877(8) 0.5881(5) 0.0796(16) Uani 1 1 d D . . . .
C26 C 0.55269(10) 0.99115(11) 0.6170(4) 0.0796(16) Uani 1 1 d D . . . .
H26 H 0.5519 0.9947 0.6761 0.095 Uiso 1 1 calc R U . . .
C27 C 0.54186(11) 1.00836(10) 0.5592(5) 0.0796(16) Uani 1 1 d D . . . .
H27 H 0.5337 1.0236 0.5789 0.095 Uiso 1 1 calc R U . . .
C28 C 0.54300(11) 1.00318(12) 0.4724(5) 0.0796(16) Uani 1 1 d D . . . .
H28 H 0.5356 1.0149 0.4331 0.095 Uiso 1 1 calc R U . . .
C29 C 0.55494(14) 0.98081(14) 0.4434(4) 0.0796(16) Uani 1 1 d D . . . .
H29 H 0.5557 0.9773 0.3844 0.095 Uiso 1 1 calc R U . . .
C30 C 0.56576(11) 0.96361(11) 0.5013(5) 0.0796(16) Uani 1 1 d D . . . .
H30 H 0.5739 0.9484 0.4816 0.095 Uiso 1 1 calc R U . . .
C31 C 0.56189(16) 0.96501(7) 0.9314(2) 0.128(3) Uani 1 1 d D . . . .
C32 C 0.53534(16) 0.96174(13) 0.9384(5) 0.128(3) Uani 1 1 d D . . . .
H32 H 0.5268 0.9496 0.9035 0.153 Uiso 1 1 calc R U . . .
C33 C 0.52139(15) 0.97631(17) 0.9968(5) 0.128(3) Uani 1 1 d D . . . .
H33 H 0.5033 0.9741 1.0016 0.153 Uiso 1 1 calc R U . . .
C34 C 0.53398(18) 0.99416(13) 1.0482(4) 0.128(3) Uani 1 1 d D . . . .
H34 H 0.5245 1.0041 1.0879 0.153 Uiso 1 1 calc R U . . .
C35 C 0.56053(18) 0.99744(15) 1.0412(5) 0.128(3) Uani 1 1 d D . . . .
H35 H 0.5691 1.0096 1.0761 0.153 Uiso 1 1 calc R U . . .
C36 C 0.57448(15) 0.98287(14) 0.9828(5) 0.128(3) Uani 1 1 d D . . . .
H36 H 0.5926 0.9851 0.9780 0.153 Uiso 1 1 calc R U . . .
C37 C 0.63221(4) 0.9264(2) 1.0221(5) 0.125(3) Uani 1 1 d D . . . .
C38 C 0.63045(12) 0.90279(19) 1.0636(6) 0.125(3) Uani 1 1 d D . . . .
H38 H 0.6289 0.8874 1.0317 0.150 Uiso 1 1 calc R U . . .
C39 C 0.63102(14) 0.9018(2) 1.1521(7) 0.125(3) Uani 1 1 d D . . . .
H39 H 0.6298 0.8857 1.1804 0.150 Uiso 1 1 calc R U . . .
C40 C 0.63334(11) 0.9244(2) 1.1990(5) 0.125(3) Uani 1 1 d D . . . .
H40 H 0.6337 0.9237 1.2592 0.150 Uiso 1 1 calc R U . . .
C41 C 0.63509(16) 0.9481(2) 1.1575(6) 0.125(3) Uani 1 1 d D . . . .
H41 H 0.6367 0.9635 1.1895 0.150 Uiso 1 1 calc R U . . .
C42 C 0.63453(13) 0.94908(19) 1.0691(6) 0.125(3) Uani 1 1 d D . . . .
H42 H 0.6357 0.9652 1.0408 0.150 Uiso 1 1 calc R U . . .
C43 C 0.70886(8) 0.93576(5) 0.9481(5) 0.091(2) Uani 1 1 d D . . . .
C44 C 0.70335(11) 0.93301(11) 1.0343(5) 0.091(2) Uani 1 1 d D . . . .
H44 H 0.6883 0.9241 1.0516 0.109 Uiso 1 1 calc R U . . .
C45 C 0.71992(15) 0.94336(13) 1.0950(5) 0.091(2) Uani 1 1 d D . . . .
H45 H 0.7162 0.9415 1.1537 0.109 Uiso 1 1 calc R U . . .
C46 C 0.74202(12) 0.95648(11) 1.0695(5) 0.091(2) Uani 1 1 d D . . . .
H46 H 0.7533 0.9635 1.1108 0.109 Uiso 1 1 calc R U . . .
C47 C 0.74755(11) 0.95925(13) 0.9834(6) 0.091(2) Uani 1 1 d D . . . .
H47 H 0.7626 0.9682 0.9661 0.109 Uiso 1 1 calc R U . . .
C48 C 0.73097(12) 0.94890(11) 0.9227(5) 0.091(2) Uani 1 1 d D . . . .
H48 H 0.7347 0.9508 0.8641 0.109 Uiso 1 1 calc R U . . .
C49 C 0.71126(12) 0.93746(7) 0.6058(2) 0.107(2) Uani 1 1 d D . . . .
C50 C 0.70179(12) 0.95829(12) 0.5596(4) 0.107(2) Uani 1 1 d D . . . .
H50 H 0.6843 0.9632 0.5652 0.129 Uiso 1 1 calc R U . . .
C51 C 0.71802(16) 0.97188(13) 0.5052(5) 0.107(2) Uani 1 1 d D . . . .
H51 H 0.7116 0.9861 0.4738 0.129 Uiso 1 1 calc R U . . .
C52 C 0.74374(15) 0.96463(14) 0.4970(4) 0.107(2) Uani 1 1 d D . . . .
H52 H 0.7548 0.9739 0.4599 0.129 Uiso 1 1 calc R U . . .
C53 C 0.75323(12) 0.94379(16) 0.5431(5) 0.107(2) Uani 1 1 d D . . . .
H53 H 0.7707 0.9389 0.5375 0.129 Uiso 1 1 calc R U . . .
C54 C 0.73699(14) 0.93021(13) 0.5976(5) 0.107(2) Uani 1 1 d D . . . .
H54 H 0.7435 0.9160 0.6290 0.129 Uiso 1 1 calc R U . . .
C55 C 0.67586(8) 0.86935(7) 0.5050(5) 0.152(4) Uani 1 1 d D . . . .
C56 C 0.65899(13) 0.85436(13) 0.4571(6) 0.152(4) Uani 1 1 d D . . . .
H56 H 0.6467 0.8437 0.4847 0.183 Uiso 1 1 calc R U . . .
C57 C 0.66012(17) 0.85502(17) 0.3687(6) 0.152(4) Uani 1 1 d D . . . .
H57 H 0.6486 0.8448 0.3361 0.183 Uiso 1 1 calc R U . . .
C58 C 0.67812(18) 0.87068(16) 0.3282(5) 0.152(4) Uani 1 1 d D . . . .
H58 H 0.6789 0.8711 0.2680 0.183 Uiso 1 1 calc R U . . .
C59 C 0.69500(18) 0.88568(18) 0.3761(6) 0.152(4) Uani 1 1 d D . . . .
H59 H 0.7073 0.8963 0.3485 0.183 Uiso 1 1 calc R U . . .
C60 C 0.69387(14) 0.88501(14) 0.4645(6) 0.152(4) Uani 1 1 d D . . . .
H60 H 0.7054 0.8952 0.4971 0.183 Uiso 1 1 calc R U . . .
C61 C 0.68327(5) 0.78902(10) 0.6066(4) 0.0875(18) Uani 1 1 d D . . . .
C62 C 0.69280(11) 0.79325(11) 0.5251(4) 0.0875(18) Uani 1 1 d D . . . .
H62 H 0.6899 0.8093 0.4978 0.105 Uiso 1 1 calc R U . . .
C63 C 0.70656(12) 0.77394(15) 0.4836(4) 0.0875(18) Uani 1 1 d D . . . .
H63 H 0.7130 0.7768 0.4280 0.105 Uiso 1 1 calc R U . . .
C64 C 0.71078(10) 0.75040(12) 0.5237(5) 0.0875(18) Uani 1 1 d D . . . .
H64 H 0.7201 0.7372 0.4954 0.105 Uiso 1 1 calc R U . . .
C65 C 0.70126(14) 0.74615(10) 0.6052(5) 0.0875(18) Uani 1 1 d D . . . .
H65 H 0.7041 0.7301 0.6325 0.105 Uiso 1 1 calc R U . . .
C66 C 0.68751(12) 0.76545(12) 0.6467(4) 0.0875(18) Uani 1 1 d D . . . .
H66 H 0.6810 0.7626 0.7022 0.105 Uiso 1 1 calc R U . . .
C67 C 0.68036(6) 0.78978(14) 0.9236(2) 0.0861(18) Uani 1 1 d D . . . .
C68 C 0.67817(11) 0.76338(15) 0.9093(4) 0.0861(18) Uani 1 1 d D . . . .
H68 H 0.6666 0.7571 0.8675 0.103 Uiso 1 1 calc R U . . .
C69 C 0.69300(14) 0.74616(13) 0.9564(5) 0.0861(18) Uani 1 1 d D . . . .
H69 H 0.6915 0.7282 0.9467 0.103 Uiso 1 1 calc R U . . .
C70 C 0.71002(11) 0.75535(15) 1.0178(4) 0.0861(18) Uani 1 1 d D . . . .
H70 H 0.7201 0.7436 1.0498 0.103 Uiso 1 1 calc R U . . .
C71 C 0.71223(12) 0.78175(16) 1.0321(4) 0.0861(18) Uani 1 1 d D . . . .
H71 H 0.7238 0.7880 1.0739 0.103 Uiso 1 1 calc R U . . .
C72 C 0.69739(12) 0.79896(13) 0.9850(4) 0.0861(18) Uani 1 1 d D . . . .
H72 H 0.6989 0.8169 0.9947 0.103 Uiso 1 1 calc R U . . .
O25 O 0.61950(13) 0.77840(14) 0.5422(4) 0.0616(14) Uani 1 1 d D . . . .
H25O H 0.6237 0.7930 0.5694 0.092 Uiso 1 1 d R U . . .
C73 C 0.59702(13) 0.7828(2) 0.4921(6) 0.0616(14) Uani 1 1 d D . . . .
H73A H 0.5834 0.7906 0.5277 0.074 Uiso 1 1 calc R U . . .
H73B H 0.5905 0.7662 0.4700 0.074 Uiso 1 1 calc R U . . .
C74 C 0.6033(2) 0.80065(19) 0.4183(5) 0.0616(14) Uani 1 1 d D . . . .
H74A H 0.5878 0.8034 0.3842 0.092 Uiso 1 1 calc R U . . .
H74B H 0.6167 0.7928 0.3829 0.092 Uiso 1 1 calc R U . . .
H74C H 0.6095 0.8172 0.4403 0.092 Uiso 1 1 calc R U . . .
O26 O 0.6106(4) 0.7573(4) 0.9144(10) 0.098(5) Uani 0.5 1 d D . P . .
H26O H 0.6143 0.7742 0.9204 0.147 Uiso 0.5 1 d R U P . .
C75 C 0.5972(4) 0.7492(5) 0.9890(12) 0.098(5) Uani 0.5 1 d D . P . .
H75A H 0.5912 0.7313 0.9817 0.118 Uiso 0.5 1 calc R U P . .
H75B H 0.5820 0.7603 0.9984 0.118 Uiso 0.5 1 calc R U P . .
C76 C 0.6150(6) 0.7508(5) 1.0656(11) 0.098(5) Uani 0.5 1 d D . P . .
H76A H 0.6051 0.7479 1.1176 0.147 Uiso 0.5 1 calc R U P . .
H76B H 0.6230 0.7678 1.0678 0.147 Uiso 0.5 1 calc R U P . .
H76C H 0.6285 0.7376 1.0608 0.147 Uiso 0.5 1 calc R U P . .
O27 O 0.4974(2) 0.9065(3) 0.9631(7) 0.129(3) Uani 1 1 d D . . . .
H27O H 0.5117 0.8999 0.9864 0.193 Uiso 1 1 d R U . . .
C77 C 0.4795(3) 0.9129(4) 1.0290(7) 0.129(3) Uani 1 1 d D . . . .
H77A H 0.4888 0.9212 1.0766 0.155 Uiso 1 1 calc R U . . .
H77B H 0.4714 0.8970 1.0507 0.155 Uiso 1 1 calc R U . . .
C78 C 0.4590(3) 0.9310(4) 0.9948(11) 0.129(3) Uani 1 1 d D . . . .
H78A H 0.4467 0.9351 1.0400 0.193 Uiso 1 1 calc R U . . .
H78B H 0.4499 0.9227 0.9478 0.193 Uiso 1 1 calc R U . . .
H78C H 0.4671 0.9469 0.9745 0.193 Uiso 1 1 calc R U . . .
O28 O 0.6322(3) 0.9732(2) 0.5421(8) 0.131(3) Uani 1 1 d D . . . .
H28O H 0.6243 0.9596 0.5663 0.197 Uiso 1 1 d R U . . .
C79 C 0.6369(4) 0.9672(3) 0.4550(7) 0.131(3) Uani 1 1 d D . . . .
H79A H 0.6510 0.9781 0.4331 0.157 Uiso 1 1 calc R U . . .
H79B H 0.6213 0.9708 0.4212 0.157 Uiso 1 1 calc R U . . .
C80 C 0.6441(4) 0.9389(3) 0.4456(10) 0.131(3) Uani 1 1 d D . . . .
H80A H 0.6474 0.9351 0.3857 0.197 Uiso 1 1 calc R U . . .
H80B H 0.6300 0.9281 0.4661 0.197 Uiso 1 1 calc R U . . .
H80C H 0.6596 0.9354 0.4789 0.197 Uiso 1 1 calc R U . . .
O29 O 0.6639(7) 0.9901(6) 0.9428(19) 0.080(7) Uani 0.25 1 d D . P . .
H29O H 0.6643 0.9734 0.9283 0.119 Uiso 0.25 1 d R U P . .
C81 C 0.6786(9) 0.9965(7) 1.017(3) 0.080(7) Uani 0.25 1 d D . P . .
H81A H 0.6971 0.9969 1.0024 0.096 Uiso 0.25 1 calc R U P . .
H81B H 0.6759 0.9831 1.0608 0.096 Uiso 0.25 1 calc R U P . .
C82 C 0.6702(10) 1.0226(7) 1.051(3) 0.080(7) Uani 0.25 1 d D . P . .
H82A H 0.6800 1.0266 1.1023 0.119 Uiso 0.25 1 calc R U P . .
H82B H 0.6518 1.0221 1.0646 0.119 Uiso 0.25 1 calc R U P . .
H82C H 0.6734 1.0358 1.0079 0.119 Uiso 0.25 1 calc R U P . .
O30 O 0.71370(18) 0.8704(2) 0.9967(5) 0.095(2) Uani 1 1 d D . . . .
H30O H 0.7017 0.8776 0.9631 0.143 Uiso 1 1 d R U . . .
C83 C 0.70236(18) 0.8649(3) 1.0774(6) 0.095(2) Uani 1 1 d D . . . .
H83A H 0.6877 0.8530 1.0699 0.115 Uiso 1 1 calc R U . . .
H83B H 0.6958 0.8809 1.1033 0.115 Uiso 1 1 calc R U . . .
C84 C 0.7223(3) 0.8527(3) 1.1357(7) 0.095(2) Uani 1 1 d D . . . .
H84A H 0.7144 0.8487 1.1906 0.143 Uiso 1 1 calc R U . . .
H84B H 0.7366 0.8647 1.1441 0.143 Uiso 1 1 calc R U . . .
H84C H 0.7288 0.8368 1.1099 0.143 Uiso 1 1 calc R U . . .
O31 O 0.5415(2) 0.8861(2) 1.0250(6) 0.107(3) Uani 1 1 d D . . . .
H31O H 0.5479 0.8784 0.9783 0.161 Uiso 1 1 d R U . . .
C85 C 0.56133(18) 0.9002(3) 1.0673(9) 0.107(3) Uani 1 1 d D . . . .
H85A H 0.5714 0.9101 1.0253 0.128 Uiso 1 1 calc R U . . .
H85B H 0.5731 0.8881 1.0964 0.128 Uiso 1 1 calc R U . . .
C86 C 0.5494(3) 0.9185(3) 1.1320(9) 0.107(3) Uani 1 1 d D . . . .
H86A H 0.5631 0.9280 1.1609 0.161 Uiso 1 1 calc R U . . .
H86B H 0.5396 0.9086 1.1738 0.161 Uiso 1 1 calc R U . . .
H86C H 0.5380 0.9306 1.1029 0.161 Uiso 1 1 calc R U . . .

loop_
_atom_site_aniso_label
_atom_site_aniso_U_11
_atom_site_aniso_U_22
_atom_site_aniso_U_33
_atom_site_aniso_U_23
_atom_site_aniso_U_13
_atom_site_aniso_U_12
Cs1 0.0603(4) 0.0379(3) 0.0548(4) -0.0013(2) 0.0010(3) -0.0027(3)
Cs2 0.0385(3) 0.0438(3) 0.0525(3) -0.0006(2) 0.0024(2) 0.0025(2)
Cs3 0.0571(4) 0.0335(3) 0.0821(5) 0.0116(3) -0.0024(3) -0.0021(3)
Cs4 0.0403(3) 0.0680(4) 0.0641(4) 0.0032(3) -0.0104(3) 0.0042(3)
Cu1 0.0281(6) 0.0250(5) 0.0498(7) 0.0014(5) -0.0028(5) 0.0007(4)
Cu2 0.0297(6) 0.0254(6) 0.0576(8) 0.0043(5) -0.0023(5) -0.0006(5)
Cu3 0.0323(6) 0.0361(6) 0.0474(7) 0.0040(5) -0.0018(5) -0.0018(5)
Cu4 0.0314(6) 0.0399(7) 0.0547(8) 0.0073(6) -0.0018(6) -0.0017(5)
Si1 0.0410(13) 0.0382(12) 0.0450(13) 0.0088(10) -0.0058(10) -0.0039(10)
Si2 0.0368(12) 0.0416(13) 0.0461(14) 0.0024(10) -0.0002(10) -0.0042(10)
Si3 0.0309(11) 0.0299(11) 0.0434(12) 0.0042(9) -0.0027(9) -0.0036(8)
Si4 0.0293(11) 0.0308(11) 0.0461(13) 0.0051(9) -0.0012(9) 0.0016(8)
Si5 0.0377(12) 0.0293(11) 0.0580(15) 0.0051(10) -0.0024(11) 0.0039(9)
Si6 0.0417(13) 0.0420(13) 0.0599(16) -0.0048(12) 0.0026(12) 0.0027(11)
Si7 0.0395(13) 0.0431(14) 0.0575(16) 0.0003(12) -0.0012(11) -0.0026(11)
Si8 0.0352(12) 0.0493(15) 0.0591(16) -0.0062(12) -0.0047(11) -0.0082(11)
Si9 0.0316(12) 0.0359(12) 0.0652(16) 0.0065(11) 0.0029(11) -0.0038(9)
Si10 0.0329(11) 0.0338(11) 0.0448(13) 0.0013(10) -0.0005(9) 0.0014(9)
Si11 0.0376(12) 0.0348(12) 0.0494(14) 0.0041(10) -0.0015(10) 0.0037(9)
Si12 0.0454(14) 0.0480(14) 0.0532(15) 0.0141(12) -0.0039(12) 0.0019(11)
O1 0.045(3) 0.037(3) 0.046(4) 0.009(3) -0.004(3) -0.005(3)
O2 0.038(3) 0.044(3) 0.046(3) 0.010(3) -0.003(3) -0.004(3)
O3 0.033(3) 0.033(3) 0.047(3) 0.001(3) -0.002(3) 0.000(2)
O4 0.035(3) 0.029(3) 0.055(4) 0.006(3) -0.003(3) 0.003(2)
O5 0.048(4) 0.043(4) 0.065(4) -0.003(3) 0.003(3) 0.004(3)
O6 0.045(4) 0.039(3) 0.067(4) -0.004(3) 0.002(3) -0.002(3)
O7 0.037(3) 0.045(4) 0.058(4) -0.004(3) -0.008(3) -0.007(3)
O8 0.043(4) 0.045(4) 0.074(5) 0.002(3) 0.000(3) -0.005(3)
O9 0.034(3) 0.037(3) 0.057(4) 0.003(3) 0.004(3) -0.003(2)
O10 0.033(3) 0.032(3) 0.056(4) 0.000(3) 0.002(3) 0.006(2)
O11 0.070(5) 0.051(4) 0.050(4) 0.008(3) -0.005(3) -0.003(3)
O12 0.041(3) 0.039(3) 0.073(5) 0.015(3) -0.006(3) 0.000(3)
O13 0.029(3) 0.039(3) 0.050(3) 0.005(3) 0.000(2) -0.008(2)
O14 0.039(3) 0.047(4) 0.070(4) -0.003(3) 0.003(3) -0.008(3)
O15 0.030(3) 0.030(3) 0.050(3) 0.002(2) 0.001(2) 0.002(2)
O16 0.026(3) 0.022(2) 0.058(4) 0.006(2) 0.003(2) 0.000(2)
O17 0.034(3) 0.031(3) 0.065(4) 0.006(3) -0.002(3) 0.002(2)
O18 0.035(3) 0.044(4) 0.070(4) 0.003(3) -0.001(3) 0.001(3)
O19 0.036(3) 0.030(3) 0.071(4) 0.001(3) 0.000(3) 0.002(2)
O20 0.033(3) 0.049(4) 0.062(4) -0.001(3) -0.006(3) 0.000(3)
O21 0.036(3) 0.026(3) 0.077(5) 0.006(3) -0.001(3) -0.001(2)
O22 0.033(3) 0.026(3) 0.064(4) 0.003(3) -0.010(3) -0.002(2)
O23 0.037(3) 0.029(3) 0.060(4) -0.003(3) 0.000(3) 0.003(2)
O24 0.039(3) 0.049(4) 0.070(5) 0.008(3) 0.000(3) 0.004(3)
C1 0.104(5) 0.129(5) 0.053(3) 0.012(3) -0.011(3) -0.012(4)
C2 0.104(5) 0.129(5) 0.053(3) 0.012(3) -0.011(3) -0.012(4)
C3 0.104(5) 0.129(5) 0.053(3) 0.012(3) -0.011(3) -0.012(4)
C4 0.104(5) 0.129(5) 0.053(3) 0.012(3) -0.011(3) -0.012(4)
C5 0.104(5) 0.129(5) 0.053(3) 0.012(3) -0.011(3) -0.012(4)
C6 0.104(5) 0.129(5) 0.053(3) 0.012(3) -0.011(3) -0.012(4)
C7 0.090(4) 0.103(5) 0.090(4) 0.014(4) 0.029(3) -0.011(4)
C8 0.090(4) 0.103(5) 0.090(4) 0.014(4) 0.029(3) -0.011(4)
C9 0.090(4) 0.103(5) 0.090(4) 0.014(4) 0.029(3) -0.011(4)
C10 0.090(4) 0.103(5) 0.090(4) 0.014(4) 0.029(3) -0.011(4)
C11 0.090(4) 0.103(5) 0.090(4) 0.014(4) 0.029(3) -0.011(4)
C12 0.090(4) 0.103(5) 0.090(4) 0.014(4) 0.029(3) -0.011(4)
C13 0.060(3) 0.065(3) 0.067(3) -0.008(2) -0.013(2) -0.011(2)
C14 0.060(3) 0.065(3) 0.067(3) -0.008(2) -0.013(2) -0.011(2)
C15 0.060(3) 0.065(3) 0.067(3) -0.008(2) -0.013(2) -0.011(2)
C16 0.060(3) 0.065(3) 0.067(3) -0.008(2) -0.013(2) -0.011(2)
C17 0.060(3) 0.065(3) 0.067(3) -0.008(2) -0.013(2) -0.011(2)
C18 0.060(3) 0.065(3) 0.067(3) -0.008(2) -0.013(2) -0.011(2)
C19 0.074(4) 0.133(5) 0.053(3) 0.008(3) 0.004(2) 0.023(3)
C20 0.074(4) 0.133(5) 0.053(3) 0.008(3) 0.004(2) 0.023(3)
C21 0.074(4) 0.133(5) 0.053(3) 0.008(3) 0.004(2) 0.023(3)
C22 0.074(4) 0.133(5) 0.053(3) 0.008(3) 0.004(2) 0.023(3)
C23 0.074(4) 0.133(5) 0.053(3) 0.008(3) 0.004(2) 0.023(3)
C24 0.074(4) 0.133(5) 0.053(3) 0.008(3) 0.004(2) 0.023(3)
C25 0.083(4) 0.053(3) 0.103(4) 0.018(3) -0.028(3) 0.005(2)
C26 0.083(4) 0.053(3) 0.103(4) 0.018(3) -0.028(3) 0.005(2)
C27 0.083(4) 0.053(3) 0.103(4) 0.018(3) -0.028(3) 0.005(2)
C28 0.083(4) 0.053(3) 0.103(4) 0.018(3) -0.028(3) 0.005(2)
C29 0.083(4) 0.053(3) 0.103(4) 0.018(3) -0.028(3) 0.005(2)
C30 0.083(4) 0.053(3) 0.103(4) 0.018(3) -0.028(3) 0.005(2)
C31 0.100(5) 0.126(6) 0.157(7) -0.082(5) 0.021(5) 0.010(5)
C32 0.100(5) 0.126(6) 0.157(7) -0.082(5) 0.021(5) 0.010(5)
C33 0.100(5) 0.126(6) 0.157(7) -0.082(5) 0.021(5) 0.010(5)
C34 0.100(5) 0.126(6) 0.157(7) -0.082(5) 0.021(5) 0.010(5)
C35 0.100(5) 0.126(6) 0.157(7) -0.082(5) 0.021(5) 0.010(5)
C36 0.100(5) 0.126(6) 0.157(7) -0.082(5) 0.021(5) 0.010(5)
C37 0.157(7) 0.152(8) 0.066(4) 0.012(4) 0.013(5) 0.009(6)
C38 0.157(7) 0.152(8) 0.066(4) 0.012(4) 0.013(5) 0.009(6)
C39 0.157(7) 0.152(8) 0.066(4) 0.012(4) 0.013(5) 0.009(6)
C40 0.157(7) 0.152(8) 0.066(4) 0.012(4) 0.013(5) 0.009(6)
C41 0.157(7) 0.152(8) 0.066(4) 0.012(4) 0.013(5) 0.009(6)
C42 0.157(7) 0.152(8) 0.066(4) 0.012(4) 0.013(5) 0.009(6)
C43 0.057(3) 0.092(4) 0.123(5) -0.046(4) -0.024(3) 0.003(3)
C44 0.057(3) 0.092(4) 0.123(5) -0.046(4) -0.024(3) 0.003(3)
C45 0.057(3) 0.092(4) 0.123(5) -0.046(4) -0.024(3) 0.003(3)
C46 0.057(3) 0.092(4) 0.123(5) -0.046(4) -0.024(3) 0.003(3)
C47 0.057(3) 0.092(4) 0.123(5) -0.046(4) -0.024(3) 0.003(3)
C48 0.057(3) 0.092(4) 0.123(5) -0.046(4) -0.024(3) 0.003(3)
C49 0.085(4) 0.093(5) 0.144(6) 0.047(4) 0.043(4) -0.002(3)
C50 0.085(4) 0.093(5) 0.144(6) 0.047(4) 0.043(4) -0.002(3)
C51 0.085(4) 0.093(5) 0.144(6) 0.047(4) 0.043(4) -0.002(3)
C52 0.085(4) 0.093(5) 0.144(6) 0.047(4) 0.043(4) -0.002(3)
C53 0.085(4) 0.093(5) 0.144(6) 0.047(4) 0.043(4) -0.002(3)
C54 0.085(4) 0.093(5) 0.144(6) 0.047(4) 0.043(4) -0.002(3)
C55 0.215(11) 0.183(9) 0.058(4) -0.002(5) 0.007(5) -0.062(7)
C56 0.215(11) 0.183(9) 0.058(4) -0.002(5) 0.007(5) -0.062(7)
C57 0.215(11) 0.183(9) 0.058(4) -0.002(5) 0.007(5) -0.062(7)
C58 0.215(11) 0.183(9) 0.058(4) -0.002(5) 0.007(5) -0.062(7)
C59 0.215(11) 0.183(9) 0.058(4) -0.002(5) 0.007(5) -0.062(7)
C60 0.215(11) 0.183(9) 0.058(4) -0.002(5) 0.007(5) -0.062(7)
C61 0.073(4) 0.055(3) 0.135(5) -0.026(3) 0.009(3) 0.008(3)
C62 0.073(4) 0.055(3) 0.135(5) -0.026(3) 0.009(3) 0.008(3)
C63 0.073(4) 0.055(3) 0.135(5) -0.026(3) 0.009(3) 0.008(3)
C64 0.073(4) 0.055(3) 0.135(5) -0.026(3) 0.009(3) 0.008(3)
C65 0.073(4) 0.055(3) 0.135(5) -0.026(3) 0.009(3) 0.008(3)
C66 0.073(4) 0.055(3) 0.135(5) -0.026(3) 0.009(3) 0.008(3)
C67 0.077(4) 0.093(4) 0.088(4) 0.035(3) -0.005(3) 0.024(3)
C68 0.077(4) 0.093(4) 0.088(4) 0.035(3) -0.005(3) 0.024(3)
C69 0.077(4) 0.093(4) 0.088(4) 0.035(3) -0.005(3) 0.024(3)
C70 0.077(4) 0.093(4) 0.088(4) 0.035(3) -0.005(3) 0.024(3)
C71 0.077(4) 0.093(4) 0.088(4) 0.035(3) -0.005(3) 0.024(3)
C72 0.077(4) 0.093(4) 0.088(4) 0.035(3) -0.005(3) 0.024(3)
O25 0.064(3) 0.057(3) 0.064(3) -0.007(3) -0.002(3) 0.001(3)
C73 0.064(3) 0.057(3) 0.064(3) -0.007(3) -0.002(3) 0.001(3)
C74 0.064(3) 0.057(3) 0.064(3) -0.007(3) -0.002(3) 0.001(3)
O26 0.115(12) 0.062(8) 0.118(12) 0.029(8) -0.016(9) -0.022(8)
C75 0.115(12) 0.062(8) 0.118(12) 0.029(8) -0.016(9) -0.022(8)
C76 0.115(12) 0.062(8) 0.118(12) 0.029(8) -0.016(9) -0.022(8)
O27 0.088(6) 0.184(10) 0.114(7) -0.027(7) 0.000(5) 0.037(6)
C77 0.088(6) 0.184(10) 0.114(7) -0.027(7) 0.000(5) 0.037(6)
C78 0.088(6) 0.184(10) 0.114(7) -0.027(7) 0.000(5) 0.037(6)
O28 0.134(8) 0.131(8) 0.128(7) 0.046(7) -0.008(7) -0.005(6)
C79 0.134(8) 0.131(8) 0.128(7) 0.046(7) -0.008(7) -0.005(6)
C80 0.134(8) 0.131(8) 0.128(7) 0.046(7) -0.008(7) -0.005(6)
O29 0.095(19) 0.060(14) 0.085(18) -0.008(13) -0.031(15) 0.017(13)
C81 0.095(19) 0.060(14) 0.085(18) -0.008(13) -0.031(15) 0.017(13)
C82 0.095(19) 0.060(14) 0.085(18) -0.008(13) -0.031(15) 0.017(13)
O30 0.082(5) 0.120(6) 0.085(5) 0.018(4) -0.019(4) -0.015(4)
C83 0.082(5) 0.120(6) 0.085(5) 0.018(4) -0.019(4) -0.015(4)
C84 0.082(5) 0.120(6) 0.085(5) 0.018(4) -0.019(4) -0.015(4)
O31 0.103(6) 0.136(7) 0.083(5) -0.020(5) -0.001(4) 0.005(5)
C85 0.103(6) 0.136(7) 0.083(5) -0.020(5) -0.001(4) 0.005(5)
C86 0.103(6) 0.136(7) 0.083(5) -0.020(5) -0.001(4) 0.005(5)

loop_
_atom_type_symbol
_atom_type_description
_atom_type_scat_dispersion_real
_atom_type_scat_dispersion_imag
_atom_type_scat_source
C C 0.0181 0.0091 'International Tables Vol C Tables 4.2.6.8 and 6.1.1.4'
H H 0.0000 0.0000 'International Tables Vol C Tables 4.2.6.8 and 6.1.1.4'
O O 0.0492 0.0322 'International Tables Vol C Tables 4.2.6.8 and 6.1.1.4'
Si Si 0.2541 0.3302 'International Tables Vol C Tables 4.2.6.8 and 6.1.1.4'
Cu Cu -1.9646 0.5888 'International Tables Vol C Tables 4.2.6.8 and 6.1.1.4'
Cs Cs -0.7457 7.9052 'International Tables Vol C Tables 4.2.6.8 and 6.1.1.4'

loop_
_geom_angle_atom_site_label_1
_geom_angle_atom_site_label_2
_geom_angle_atom_site_label_3
_geom_angle
_geom_angle_site_symmetry_1
_geom_angle_site_symmetry_3
_geom_angle_publ_flag
O15 Cs1 O25 73.04(17) . . ?
O15 Cs1 O1 68.40(15) . . ?
O25 Cs1 O1 139.82(17) . . ?
O15 Cs1 O26 135.3(4) . . ?
O25 Cs1 O26 143.2(4) . . ?
O1 Cs1 O26 68.6(4) . . ?
O15 Cs1 O12 89.67(15) . . ?
O25 Cs1 O12 121.93(18) . . ?
O1 Cs1 O12 48.53(16) . . ?
O26 Cs1 O12 52.1(3) . . ?
O15 Cs1 O23 50.90(14) . . ?
O25 Cs1 O23 50.42(17) . . ?
O1 Cs1 O23 94.89(15) . . ?
O26 Cs1 O23 122.7(4) . . ?
O12 Cs1 O23 75.39(16) . . ?
O15 Cs1 C17 99.60(13) . 15_566 ?
O25 Cs1 C17 101.51(17) . 15_566 ?
O1 Cs1 C17 95.67(14) . 15_566 ?
O26 Cs1 C17 96.0(4) . 15_566 ?
O12 Cs1 C17 136.33(16) . 15_566 ?
O23 Cs1 C17 141.09(15) . 15_566 ?
O15 Cs1 C18 106.09(13) . 15_566 ?
O25 Cs1 C18 82.96(16) . 15_566 ?
O1 Cs1 C18 118.04(14) . 15_566 ?
O26 Cs1 C18 104.1(3) . 15_566 ?
O12 Cs1 C18 154.05(15) . 15_566 ?
O23 Cs1 C18 130.54(14) . 15_566 ?
C17 Cs1 C18 22.38(6) 15_566 15_566 ?
O15 Cs1 C16 113.02(14) . 15_566 ?
O25 Cs1 C16 121.62(16) . 15_566 ?
O1 Cs1 C16 84.53(13) . 15_566 ?
O26 Cs1 C16 74.0(4) . 15_566 ?
O12 Cs1 C16 116.23(15) . 15_566 ?
O23 Cs1 C16 161.86(15) . 15_566 ?
C17 Cs1 C16 22.26(5) 15_566 15_566 ?
C18 Cs1 C16 38.72(7) 15_566 15_566 ?
O15 Cs1 O11 87.21(15) . . ?
O25 Cs1 O11 79.44(17) . . ?
O1 Cs1 O11 87.72(16) . . ?
O26 Cs1 O11 79.6(4) . . ?
O12 Cs1 O11 43.93(17) . . ?
O23 Cs1 O11 44.06(15) . . ?
C17 Cs1 O11 173.12(13) 15_566 . ?
C18 Cs1 O11 153.77(14) 15_566 . ?
C16 Cs1 O11 153.56(15) 15_566 . ?
O15 Cs1 C73 63.0(2) . . ?
O25 Cs1 C73 21.77(11) . . ?
O1 Cs1 C73 130.58(19) . . ?
O26 Cs1 C73 160.8(4) . . ?
O12 Cs1 C73 136.35(17) . . ?
O23 Cs1 C73 60.97(16) . . ?
C17 Cs1 C73 84.13(15) 15_566 . ?
C18 Cs1 C73 69.57(15) 15_566 . ?
C16 Cs1 C73 106.00(15) 15_566 . ?
O11 Cs1 C73 98.23(15) . . ?
O15 Cs1 C13 126.23(14) . 15_566 ?
O25 Cs1 C13 84.20(16) . 15_566 ?
O1 Cs1 C13 128.19(13) . 15_566 ?
O26 Cs1 C13 90.3(3) . 15_566 ?
O12 Cs1 C13 142.14(14) . 15_566 ?
O23 Cs1 C13 134.50(14) . 15_566 ?
C17 Cs1 C13 38.03(5) 15_566 15_566 ?
C18 Cs1 C13 21.36(4) 15_566 15_566 ?
C16 Cs1 C13 43.72(7) 15_566 15_566 ?
O11 Cs1 C13 136.03(13) . 15_566 ?
C73 Cs1 C13 77.91(17) . 15_566 ?
O27 Cs2 O25 98.5(3) . 12_767 ?
O27 Cs2 O3 152.5(3) . . ?
O25 Cs2 O3 84.54(16) 12_767 . ?
O27 Cs2 O14 84.7(2) . . ?
O25 Cs2 O14 115.55(17) 12_767 . ?
O3 Cs2 O14 69.53(17) . . ?
O27 Cs2 O18 86.7(3) . . ?
O25 Cs2 O18 165.40(18) 12_767 . ?
O3 Cs2 O18 84.61(16) . . ?
O14 Cs2 O18 51.08(16) . . ?
O27 Cs2 O4 144.1(3) . . ?
O25 Cs2 O4 115.92(16) 12_767 . ?
O3 Cs2 O4 48.51(14) . . ?
O14 Cs2 O4 89.14(16) . . ?
O18 Cs2 O4 62.53(17) . . ?
O27 Cs2 C64 91.9(3) . 12_767 ?
O25 Cs2 C64 97.71(15) 12_767 12_767 ?
O3 Cs2 C64 114.92(18) . 12_767 ?
O14 Cs2 C64 146.72(14) . 12_767 ?
O18 Cs2 C64 95.71(14) . 12_767 ?
O4 Cs2 C64 74.38(17) . 12_767 ?
O27 Cs2 C65 113.8(3) . 12_767 ?
O25 Cs2 C65 88.21(15) 12_767 12_767 ?
O3 Cs2 C65 93.56(16) . 12_767 ?
O14 Cs2 C65 148.14(14) . 12_767 ?
O18 Cs2 C65 102.19(15) . 12_767 ?
O4 Cs2 C65 60.39(13) . 12_767 ?
C64 Cs2 C65 22.75(6) 12_767 12_767 ?
O27 Cs2 C63 76.3(2) . 12_767 ?
O25 Cs2 C63 84.69(16) 12_767 12_767 ?
O3 Cs2 C63 131.19(15) . 12_767 ?
O14 Cs2 C63 154.31(15) . 12_767 ?
O18 Cs2 C63 109.85(15) . 12_767 ?
O4 Cs2 C63 96.07(15) . 12_767 ?
C64 Cs2 C63 22.06(6) 12_767 12_767 ?
C65 Cs2 C63 38.65(7) 12_767 12_767 ?
O27 Cs2 C73 87.0(3) . 12_767 ?
O25 Cs2 C73 20.84(13) 12_767 12_767 ?
O3 Cs2 C73 86.81(15) . 12_767 ?
O14 Cs2 C73 97.38(17) . 12_767 ?
O18 Cs2 C73 148.29(17) . 12_767 ?
O4 Cs2 C73 128.98(16) . 12_767 ?
C64 Cs2 C73 115.54(15) 12_767 12_767 ?
C65 Cs2 C73 108.78(17) 12_767 12_767 ?
C63 Cs2 C73 98.73(16) 12_767 12_767 ?
O27 Cs2 C66 117.1(2) . 12_767 ?
O25 Cs2 C66 67.43(15) 12_767 12_767 ?
O3 Cs2 C66 89.44(13) . 12_767 ?
O14 Cs2 C66 157.80(16) . 12_767 ?
O18 Cs2 C66 122.18(15) . 12_767 ?
O4 Cs2 C66 70.98(13) . 12_767 ?
C64 Cs2 C66 37.62(8) 12_767 12_767 ?
C65 Cs2 C66 20.88(5) 12_767 12_767 ?
C63 Cs2 C66 42.85(7) 12_767 12_767 ?
C73 Cs2 C66 88.13(16) 12_767 12_767 ?
O21 Cs3 O7 65.80(17) . . ?
O21 Cs3 O6 87.21(17) . . ?
O7 Cs3 O6 48.55(17) . . ?
O21 Cs3 O30 158.9(2) . 4_464 ?
O7 Cs3 O30 133.97(19) . 4_464 ?
O6 Cs3 O30 101.85(19) . 4_464 ?
O21 Cs3 O28 65.2(2) . . ?
O7 Cs3 O28 129.7(2) . . ?
O6 Cs3 O28 118.4(3) . . ?
O30 Cs3 O28 93.8(3) 4_464 . ?
O21 Cs3 O17 51.38(15) . . ?
O7 Cs3 O17 90.32(15) . . ?
O6 Cs3 O17 69.90(17) . . ?
O30 Cs3 O17 113.7(2) 4_464 . ?
O28 Cs3 O17 49.5(3) . . ?
O21 Cs3 O29 114.6(5) . . ?
O7 Cs3 O29 51.7(5) . . ?
O6 Cs3 O29 66.7(6) . . ?
O30 Cs3 O29 86.5(5) 4_464 . ?
O28 Cs3 O29 174.6(7) . . ?
O17 Cs3 O29 135.1(6) . . ?
O21 Cs3 C47 92.31(14) . 4_464 ?
O7 Cs3 C47 90.16(16) . 4_464 ?
O6 Cs3 C47 134.38(19) . 4_464 ?
O30 Cs3 C47 94.7(2) 4_464 4_464 ?
O28 Cs3 C47 102.3(3) . 4_464 ?
O17 Cs3 C47 139.08(17) . 4_464 ?
O29 Cs3 C47 72.3(7) . 4_464 ?
O21 Cs3 C48 100.94(15) . 4_464 ?
O7 Cs3 C48 112.66(15) . 4_464 ?
O6 Cs3 C48 154.16(17) . 4_464 ?
O30 Cs3 C48 79.2(2) 4_464 4_464 ?
O28 Cs3 C48 87.1(3) . 4_464 ?
O17 Cs3 C48 133.79(16) . 4_464 ?
O29 Cs3 C48 87.7(7) . 4_464 ?
C47 Cs3 C48 22.50(6) 4_464 4_464 ?
O21 Cs3 C46 104.70(16) . 4_464 ?
O7 Cs3 C46 79.34(14) . 4_464 ?
O6 Cs3 C46 115.90(17) . 4_464 ?
O30 Cs3 C46 88.6(2) 4_464 4_464 ?
O28 Cs3 C46 123.8(3) . 4_464 ?
O17 Cs3 C46 155.99(16) . 4_464 ?
O29 Cs3 C46 50.9(7) . 4_464 ?
C47 Cs3 C46 21.88(5) 4_464 4_464 ?
C48 Cs3 C46 38.37(7) 4_464 4_464 ?
O21 Cs3 C43 121.76(15) . 4_464 ?
O7 Cs3 C43 122.36(14) . 4_464 ?
O6 Cs3 C43 145.20(17) . 4_464 ?
O30 Cs3 C43 58.5(2) 4_464 4_464 ?
O28 Cs3 C43 92.9(3) . 4_464 ?
O17 Cs3 C43 142.30(16) . 4_464 ?
O29 Cs3 C43 82.6(6) . 4_464 ?
C47 Cs3 C43 37.81(6) 4_464 4_464 ?
C48 Cs3 C43 21.19(4) 4_464 4_464 ?
C46 Cs3 C43 43.06(7) 4_464 4_464 ?
O24 Cs4 O10 69.55(18) . . ?
O24 Cs4 O9 89.73(16) . . ?
O10 Cs4 O9 49.00(15) . . ?
O24 Cs4 O30 65.5(2) . . ?
O10 Cs4 O30 133.4(2) . . ?
O9 Cs4 O30 118.3(2) . . ?
O24 Cs4 O20 50.94(17) . . ?
O10 Cs4 O20 91.23(15) . . ?
O9 Cs4 O20 69.70(17) . . ?
O30 Cs4 O20 50.4(2) . . ?
O24 Cs4 O28 157.5(3) . 3_655 ?
O10 Cs4 O28 129.7(2) . 3_655 ?
O9 Cs4 O28 96.3(2) . 3_655 ?
O30 Cs4 O28 92.7(3) . 3_655 ?
O20 Cs4 O28 111.3(3) . 3_655 ?
O24 Cs4 C27 93.05(15) . 3_655 ?
O10 Cs4 C27 89.20(15) . 3_655 ?
O9 Cs4 C27 133.64(17) . 3_655 ?
O30 Cs4 C27 104.7(2) . 3_655 ?
O20 Cs4 C27 140.66(17) . 3_655 ?
O28 Cs4 C27 98.2(3) 3_655 3_655 ?
O24 Cs4 C26 102.70(15) . 3_655 ?
O10 Cs4 C26 112.31(14) . 3_655 ?
O9 Cs4 C26 152.30(16) . 3_655 ?
O30 Cs4 C26 89.4(2) . 3_655 ?
O20 Cs4 C26 136.84(16) . 3_655 ?
O28 Cs4 C26 81.6(3) 3_655 3_655 ?
C27 Cs4 C26 23.21(6) 3_655 3_655 ?
O24 Cs4 C28 104.96(17) . 3_655 ?
O10 Cs4 C28 76.53(13) . 3_655 ?
O9 Cs4 C28 113.96(16) . 3_655 ?
O30 Cs4 C28 126.5(2) . 3_655 ?
O20 Cs4 C28 155.86(16) . 3_655 ?
O28 Cs4 C28 92.4(3) 3_655 3_655 ?
C27 Cs4 C28 22.13(5) 3_655 3_655 ?
C26 Cs4 C28 39.11(6) 3_655 3_655 ?
O24 Cs4 C25 124.03(15) . 3_655 ?
O10 Cs4 C25 119.74(13) . 3_655 ?
O9 Cs4 C25 140.67(16) . 3_655 ?
O30 Cs4 C25 95.8(2) . 3_655 ?
O20 Cs4 C25 146.06(16) . 3_655 ?
O28 Cs4 C25 60.9(2) 3_655 3_655 ?
C27 Cs4 C25 38.62(6) 3_655 3_655 ?
C26 Cs4 C25 21.55(4) 3_655 3_655 ?
C28 Cs4 C25 43.66(7) 3_655 3_655 ?
O15 Cu1 O23 91.9(2) . . ?
O15 Cu1 O22 173.8(2) . . ?
O23 Cu1 O22 94.3(2) . . ?
O15 Cu1 O16 95.0(2) . . ?
O23 Cu1 O16 170.6(3) . . ?
O22 Cu1 O16 78.7(2) . . ?
O21 Cu2 O17 91.9(3) . . ?
O21 Cu2 O16 173.4(2) . . ?
O17 Cu2 O16 94.7(2) . . ?
O21 Cu2 O22 94.8(2) . . ?
O17 Cu2 O22 167.5(3) . . ?
O16 Cu2 O22 78.8(2) . . ?
O18 Cu3 O14 91.2(3) . . ?
O18 Cu3 O13 173.1(3) . . ?
O14 Cu3 O13 95.2(3) . . ?
O18 Cu3 O19 95.3(3) . . ?
O14 Cu3 O19 169.9(3) . . ?
O13 Cu3 O19 78.0(2) . . ?
O24 Cu4 O20 91.3(3) . . ?
O24 Cu4 O19 174.4(3) . . ?
O20 Cu4 O19 94.1(3) . . ?
O24 Cu4 O13 95.0(3) . . ?
O20 Cu4 O13 171.1(3) . . ?
O19 Cu4 O13 79.5(3) . . ?
O13 Si1 O1 110.2(3) . . ?
O13 Si1 O12 107.9(3) . . ?
O1 Si1 O12 106.7(4) . . ?
O13 Si1 C1 113.2(3) . . ?
O1 Si1 C1 110.5(4) . . ?
O12 Si1 C1 108.0(4) . . ?
O14 Si2 O2 112.7(4) . . ?
O14 Si2 O1 110.3(3) . . ?
O2 Si2 O1 107.3(3) . . ?
O14 Si2 C7 113.4(3) . . ?
O2 Si2 C7 106.5(2) . . ?
O1 Si2 C7 106.3(3) . . ?
O15 Si3 O2 112.5(3) . . ?
O15 Si3 O3 112.0(3) . . ?
O2 Si3 O3 106.9(3) . . ?
O15 Si3 C13 108.5(3) . . ?
O2 Si3 C13 106.8(3) . . ?
O3 Si3 C13 110.0(2) . . ?
O16 Si4 O4 110.3(3) . . ?
O16 Si4 O3 110.1(3) . . ?
O4 Si4 O3 106.9(3) . . ?
O16 Si4 C19 111.4(3) . . ?
O4 Si4 C19 110.2(3) . . ?
O3 Si4 C19 107.9(3) . . ?
O17 Si5 O5 113.8(4) . . ?
O17 Si5 O4 110.3(3) . . ?
O5 Si5 O4 107.6(4) . . ?
O17 Si5 C25 114.7(3) . . ?
O5 Si5 C25 105.1(3) . . ?
O4 Si5 C25 104.7(3) . . ?
O18 Si6 O5 111.9(4) . . ?
O18 Si6 O6 111.8(3) . . ?
O5 Si6 O6 107.4(4) . . ?
O18 Si6 C31 110.6(3) . . ?
O5 Si6 C31 108.5(3) . . ?
O6 Si6 C31 106.4(4) . . ?
O19 Si7 O6 110.1(4) . . ?
O19 Si7 O7 109.0(4) . . ?
O6 Si7 O7 105.8(4) . . ?
O19 Si7 C37 112.4(5) . . ?
O6 Si7 C37 111.8(4) . . ?
O7 Si7 C37 107.5(3) . . ?
O20 Si8 O8 113.7(4) . . ?
O20 Si8 O7 109.7(3) . . ?
O8 Si8 O7 107.7(4) . . ?
O20 Si8 C43 113.1(3) . . ?
O8 Si8 C43 106.6(4) . . ?
O7 Si8 C43 105.6(3) . . ?
O21 Si9 O9 111.8(3) . . ?
O21 Si9 O8 112.5(4) . . ?
O9 Si9 O8 106.2(4) . . ?
O21 Si9 C49 112.7(3) . . ?
O9 Si9 C49 106.7(3) . . ?
O8 Si9 C49 106.5(3) . . ?
O22 Si10 O10 108.4(3) . . ?
O22 Si10 O9 109.6(3) . . ?
O10 Si10 O9 107.1(3) . . ?
O22 Si10 C55 112.5(3) . . ?
O10 Si10 C55 110.5(3) . . ?
O9 Si10 C55 108.5(3) . . ?
O23 Si11 O11 111.4(4) . . ?
O23 Si11 O10 110.3(3) . . ?
O11 Si11 O10 109.4(4) . . ?
O23 Si11 C61 117.2(3) . . ?
O11 Si11 C61 103.3(3) . . ?
O10 Si11 C61 104.7(3) . . ?
O24 Si12 O11 113.4(4) . . ?
O24 Si12 O12 111.9(4) . . ?
O11 Si12 O12 105.2(4) . . ?
O24 Si12 C67 111.9(4) . . ?
O11 Si12 C67 104.8(3) . . ?
O12 Si12 C67 109.2(3) . . ?
Si1 O1 Si2 125.3(4) . . ?
Si1 O1 Cs1 100.9(3) . . ?
Si2 O1 Cs1 120.7(3) . . ?
Si3 O2 Si2 135.8(4) . . ?
Si4 O3 Si3 125.5(4) . . ?
Si4 O3 Cs2 103.4(3) . . ?
Si3 O3 Cs2 119.5(3) . . ?
Si4 O4 Si5 125.5(4) . . ?
Si4 O4 Cs2 98.4(2) . . ?
Si5 O4 Cs2 125.6(3) . . ?
Si6 O5 Si5 132.7(4) . . ?
Si7 O6 Si6 127.0(4) . . ?
Si7 O6 Cs3 100.5(3) . . ?
Si6 O6 Cs3 118.8(3) . . ?
Si7 O7 Si8 124.5(4) . . ?
Si7 O7 Cs3 102.2(3) . . ?
Si8 O7 Cs3 123.6(3) . . ?
Si8 O8 Si9 133.7(4) . . ?
Si10 O9 Si9 127.2(4) . . ?
Si10 O9 Cs4 99.8(3) . . ?
Si9 O9 Cs4 120.8(3) . . ?
Si10 O10 Si11 126.8(4) . . ?
Si10 O10 Cs4 101.9(3) . . ?
Si11 O10 Cs4 121.0(3) . . ?
Si11 O11 Si12 143.6(5) . . ?
Si11 O11 Cs1 89.2(3) . . ?
Si12 O11 Cs1 95.7(3) . . ?
Si1 O12 Si12 126.6(4) . . ?
Si1 O12 Cs1 99.5(3) . . ?
Si12 O12 Cs1 114.9(4) . . ?
Si1 O13 Cu3 123.0(3) . . ?
Si1 O13 Cu4 125.6(3) . . ?
Cu3 O13 Cu4 101.1(3) . . ?
Si2 O14 Cu3 130.8(4) . . ?
Si2 O14 Cs2 108.6(3) . . ?
Cu3 O14 Cs2 102.7(3) . . ?
Si3 O15 Cu1 134.2(3) . . ?
Si3 O15 Cs1 112.7(3) . . ?
Cu1 O15 Cs1 105.3(2) . . ?
Si4 O16 Cu2 124.7(3) . . ?
Si4 O16 Cu1 123.6(3) . . ?
Cu2 O16 Cu1 101.2(2) . . ?
Si5 O17 Cu2 131.6(4) . . ?
Si5 O17 Cs3 109.0(3) . . ?
Cu2 O17 Cs3 99.5(2) . . ?
Si6 O18 Cu3 133.9(4) . . ?
Si6 O18 Cs2 116.9(3) . . ?
Cu3 O18 Cs2 103.4(3) . . ?
Si7 O19 Cu4 124.1(4) . . ?
Si7 O19 Cu3 123.6(4) . . ?
Cu4 O19 Cu3 101.3(3) . . ?
Si8 O20 Cu4 132.8(4) . . ?
Si8 O20 Cs4 109.9(3) . . ?
Cu4 O20 Cs4 99.0(2) . . ?
Si9 O21 Cu2 133.8(4) . . ?
Si9 O21 Cs3 113.9(3) . . ?
Cu2 O21 Cs3 104.8(2) . . ?
Si10 O22 Cu1 126.7(3) . . ?
Si10 O22 Cu2 126.5(3) . . ?
Cu1 O22 Cu2 101.2(3) . . ?
Si11 O23 Cu1 127.7(4) . . ?
Si11 O23 Cs1 106.0(3) . . ?
Cu1 O23 Cs1 97.6(2) . . ?
Si12 O24 Cu4 131.9(4) . . ?
Si12 O24 Cs4 111.5(3) . . ?
Cu4 O24 Cs4 104.8(3) . . ?
C2 C1 C6 119.9(2) . . ?
C2 C1 Si1 122.1(5) . . ?
C6 C1 Si1 118.0(5) . . ?
C1 C2 C3 120.1(2) . . ?
C1 C2 H2 120.0 . . ?
C3 C2 H2 120.0 . . ?
C4 C3 C2 120.0(2) . . ?
C4 C3 H3 120.0 . . ?
C2 C3 H3 120.0 . . ?
C3 C4 C5 120.0(2) . . ?
C3 C4 H4 120.0 . . ?
C5 C4 H4 120.0 . . ?
C6 C5 C4 120.0(2) . . ?
C6 C5 H5 120.0 . . ?
C4 C5 H5 120.0 . . ?
C5 C6 C1 120.0(2) . . ?
C5 C6 H6 120.0 . . ?
C1 C6 H6 120.0 . . ?
C12 C7 C8 119.9(2) . . ?
C12 C7 Si2 121.9(4) . . ?
C8 C7 Si2 118.2(4) . . ?
C9 C8 C7 120.1(2) . . ?
C9 C8 H8 120.0 . . ?
C7 C8 H8 120.0 . . ?
C8 C9 C10 120.0(2) . . ?
C8 C9 H9 120.0 . . ?
C10 C9 H9 120.0 . . ?
C11 C10 C9 120.0(2) . . ?
C11 C10 H10 120.0 . . ?
C9 C10 H10 120.0 . . ?
C10 C11 C12 120.0(2) . . ?
C10 C11 H11 120.0 . . ?
C12 C11 H11 120.0 . . ?
C7 C12 C11 120.1(2) . . ?
C7 C12 H12 120.0 . . ?
C11 C12 H12 120.0 . . ?
C14 C13 C18 119.9(2) . . ?
C14 C13 Si3 117.9(3) . . ?
C18 C13 Si3 122.2(4) . . ?
C14 C13 Cs1 83.9(2) . 12_767 ?
C18 C13 Cs1 71.5(2) . 12_767 ?
Si3 C13 Cs1 115.36(11) . 12_767 ?
C13 C14 C15 120.1(2) . . ?
C13 C14 H14 119.9 . . ?
C15 C14 H14 119.9 . . ?
C16 C15 C14 119.9(2) . . ?
C16 C15 Cs1 71.6(2) . 12_767 ?
C14 C15 Cs1 82.94(11) . 12_767 ?
C16 C15 H15 120.0 . . ?
C14 C15 H15 120.0 . . ?
Cs1 C15 H15 116.0 12_767 . ?
C15 C16 C17 120.0(2) . . ?
C15 C16 Cs1 87.2(2) . 12_767 ?
C17 C16 Cs1 74.3(2) . 12_767 ?
C15 C16 H16 120.0 . . ?
C17 C16 H16 120.0 . . ?
Cs1 C16 H16 108.6 12_767 . ?
C16 C17 C18 120.0(2) . . ?
C16 C17 Cs1 83.4(2) . 12_767 ?
C18 C17 Cs1 82.36(11) . 12_767 ?
C16 C17 H17 120.0 . . ?
C18 C17 H17 120.0 . . ?
Cs1 C17 H17 104.3 12_767 . ?
C17 C18 C13 120.0(2) . . ?
C17 C18 Cs1 75.26(11) . 12_767 ?
C13 C18 Cs1 87.2(2) . 12_767 ?
C17 C18 H18 120.0 . . ?
C13 C18 H18 120.0 . . ?
Cs1 C18 H18 107.7 12_767 . ?
C24 C19 C20 119.9(2) . . ?
C24 C19 Si4 119.3(4) . . ?
C20 C19 Si4 120.9(4) . . ?
C21 C20 C19 120.0(2) . . ?
C21 C20 H20 120.0 . . ?
C19 C20 H20 120.0 . . ?
C22 C21 C20 120.1(2) . . ?
C22 C21 H21 120.0 . . ?
C20 C21 H21 120.0 . . ?
C21 C22 C23 119.9(2) . . ?
C21 C22 H22 120.0 . . ?
C23 C22 H22 120.0 . . ?
C24 C23 C22 120.0(2) . . ?
C24 C23 H23 120.0 . . ?
C22 C23 H23 120.0 . . ?
C19 C24 C23 120.1(2) . . ?
C19 C24 H24 119.9 . . ?
C23 C24 H24 119.9 . . ?
C30 C25 C26 120.0(2) . . ?
C30 C25 Si5 117.6(4) . . ?
C26 C25 Si5 122.4(4) . . ?
C30 C25 Cs4 89.6(2) . 4_464 ?
C26 C25 Cs4 66.8(2) . 4_464 ?
Si5 C25 Cs4 114.17(13) . 4_464 ?
C25 C26 C27 120.0(2) . . ?
C25 C26 Cs4 91.6(2) . 4_464 ?
C27 C26 Cs4 76.37(12) . 4_464 ?
C25 C26 H26 120.0 . . ?
C27 C26 H26 120.0 . . ?
Cs4 C26 H26 102.0 4_464 . ?
C28 C27 C26 120.0(2) . . ?
C28 C27 Cs4 89.6(3) . 4_464 ?
C26 C27 Cs4 80.42(11) . 4_464 ?
C28 C27 H27 120.0 . . ?
C26 C27 H27 120.0 . . ?
Cs4 C27 H27 100.0 4_464 . ?
C27 C28 C29 120.0(2) . . ?
C27 C28 Cs4 68.3(2) . 4_464 ?
C29 C28 Cs4 91.5(2) . 4_464 ?
C27 C28 H28 120.0 . . ?
C29 C28 H28 120.0 . . ?
Cs4 C28 H28 110.1 4_464 . ?
C28 C29 C30 120.0(2) . . ?
C28 C29 H29 120.0 . . ?
C30 C29 H29 120.0 . . ?
C29 C30 C25 120.0(2) . . ?
C29 C30 H30 120.0 . . ?
C25 C30 H30 120.0 . . ?
C32 C31 C36 119.9(2) . . ?
C32 C31 Si6 119.3(4) . . ?
C36 C31 Si6 120.8(5) . . ?
C33 C32 C31 120.1(2) . . ?
C33 C32 H32 120.0 . . ?
C31 C32 H32 120.0 . . ?
C34 C33 C32 120.0(2) . . ?
C34 C33 H33 120.0 . . ?
C32 C33 H33 120.0 . . ?
C33 C34 C35 120.0(2) . . ?
C33 C34 H34 120.0 . . ?
C35 C34 H34 120.0 . . ?
C34 C35 C36 120.0(2) . . ?
C34 C35 H35 120.0 . . ?
C36 C35 H35 120.0 . . ?
C31 C36 C35 120.0(2) . . ?
C31 C36 H36 120.0 . . ?
C35 C36 H36 120.0 . . ?
C42 C37 C38 120.0(2) . . ?
C42 C37 Si7 118.4(7) . . ?
C38 C37 Si7 121.7(7) . . ?
C37 C38 C39 120.0(2) . . ?
C37 C38 H38 120.0 . . ?
C39 C38 H38 120.0 . . ?
C40 C39 C38 120.0(2) . . ?
C40 C39 H39 120.0 . . ?
C38 C39 H39 120.0 . . ?
C39 C40 C41 120.1(2) . . ?
C39 C40 H40 120.0 . . ?
C41 C40 H40 120.0 . . ?
C40 C41 C42 120.0(2) . . ?
C40 C41 H41 120.0 . . ?
C42 C41 H41 120.0 . . ?
C37 C42 C41 120.0(2) . . ?
C37 C42 H42 120.0 . . ?
C41 C42 H42 120.0 . . ?
C44 C43 C48 119.9(2) . . ?
C44 C43 Si8 118.4(4) . . ?
C48 C43 Si8 121.7(4) . . ?
C44 C43 Cs3 87.3(2) . 3_655 ?
C48 C43 Cs3 69.0(2) . 3_655 ?
Si8 C43 Cs3 114.21(14) . 3_655 ?
C43 C44 C45 120.1(2) . . ?
C43 C44 H44 120.0 . . ?
C45 C44 H44 120.0 . . ?
C46 C45 C44 119.9(2) . . ?
C46 C45 H45 120.0 . . ?
C44 C45 H45 120.0 . . ?
C47 C46 C45 120.0(2) . . ?
C47 C46 Cs3 71.0(3) . 3_655 ?
C45 C46 Cs3 89.8(2) . 3_655 ?
C47 C46 H46 120.0 . . ?
C45 C46 H46 120.0 . . ?
Cs3 C46 H46 109.2 3_655 . ?
C46 C47 C48 120.0(2) . . ?
C46 C47 Cs3 87.1(3) . 3_655 ?
C48 C47 Cs3 81.39(12) . 3_655 ?
C46 C47 H47 120.0 . . ?
C48 C47 H47 120.0 . . ?
Cs3 C47 H47 101.6 3_655 . ?
C47 C48 C43 120.0(2) . . ?
C47 C48 Cs3 76.11(12) . 3_655 ?
C43 C48 Cs3 89.8(2) . 3_655 ?
C47 C48 H48 120.0 . . ?
C43 C48 H48 120.0 . . ?
Cs3 C48 H48 104.1 3_655 . ?
C50 C49 C54 119.9(2) . . ?
C50 C49 Si9 118.9(4) . . ?
C54 C49 Si9 121.2(4) . . ?
C49 C50 C51 120.1(2) . . ?
C49 C50 H50 120.0 . . ?
C51 C50 H50 120.0 . . ?
C52 C51 C50 120.0(2) . . ?
C52 C51 H51 120.0 . . ?
C50 C51 H51 120.0 . . ?
C53 C52 C51 120.0(2) . . ?
C53 C52 H52 120.0 . . ?
C51 C52 H52 120.0 . . ?
C52 C53 C54 120.0(2) . . ?
C52 C53 H53 120.0 . . ?
C54 C53 H53 120.0 . . ?
C53 C54 C49 120.0(2) . . ?
C53 C54 H54 120.0 . . ?
C49 C54 H54 120.0 . . ?
C56 C55 C60 120.0(2) . . ?
C56 C55 Si10 119.3(3) . . ?
C60 C55 Si10 120.8(3) . . ?
C57 C56 C55 120.0(2) . . ?
C57 C56 H56 120.0 . . ?
C55 C56 H56 120.0 . . ?
C58 C57 C56 120.0(2) . . ?
C58 C57 H57 120.0 . . ?
C56 C57 H57 120.0 . . ?
C57 C58 C59 120.0(2) . . ?
C57 C58 H58 120.0 . . ?
C59 C58 H58 120.0 . . ?
C60 C59 C58 120.0(2) . . ?
C60 C59 H59 120.0 . . ?
C58 C59 H59 120.0 . . ?
C55 C60 C59 120.0(2) . . ?
C55 C60 H60 120.0 . . ?
C59 C60 H60 120.0 . . ?
C62 C61 C66 120.0(2) . . ?
C62 C61 Si11 121.6(4) . . ?
C66 C61 Si11 118.5(4) . . ?
C61 C62 C63 120.0(2) . . ?
C61 C62 H62 120.0 . . ?
C63 C62 H62 120.0 . . ?
C64 C63 C62 120.0(2) . . ?
C64 C63 Cs2 69.3(2) . 15_566 ?
C62 C63 Cs2 92.91(11) . 15_566 ?
C64 C63 H63 120.0 . . ?
C62 C63 H63 120.0 . . ?
Cs2 C63 H63 107.6 15_566 . ?
C63 C64 C65 120.0(2) . . ?
C63 C64 Cs2 88.7(3) . 15_566 ?
C65 C64 Cs2 82.9(3) . 15_566 ?
C63 C64 H64 120.0 . . ?
C65 C64 H64 120.0 . . ?
Cs2 C64 H64 98.4 15_566 . ?
C66 C65 C64 120.0(2) . . ?
C66 C65 Cs2 93.04(11) . 15_566 ?
C64 C65 Cs2 74.3(2) . 15_566 ?
C66 C65 H65 120.0 . . ?
C64 C65 H65 120.0 . . ?
Cs2 C65 H65 102.5 15_566 . ?
C65 C66 C61 120.0(2) . . ?
C65 C66 Cs2 66.09(12) . 15_566 ?
C61 C66 Cs2 88.8(2) . 15_566 ?
C65 C66 H66 120.0 . . ?
C61 C66 H66 120.0 . . ?
Cs2 C66 H66 115.2 15_566 . ?
C68 C67 C72 120.0(2) . . ?
C68 C67 Si12 119.4(4) . . ?
C72 C67 Si12 120.7(4) . . ?
C67 C68 C69 120.0(2) . . ?
C67 C68 H68 120.0 . . ?
C69 C68 H68 120.0 . . ?
C70 C69 C68 120.0(2) . . ?
C70 C69 H69 120.0 . . ?
C68 C69 H69 120.0 . . ?
C69 C70 C71 120.1(2) . . ?
C69 C70 H70 120.0 . . ?
C71 C70 H70 120.0 . . ?
C70 C71 C72 119.9(2) . . ?
C70 C71 H71 120.0 . . ?
C72 C71 H71 120.0 . . ?
C71 C72 C67 120.0(2) . . ?
C71 C72 H72 120.0 . . ?
C67 C72 H72 120.0 . . ?
C73 O25 Cs2 108.1(6) . 15_566 ?
C73 O25 Cs1 104.0(5) . . ?
Cs2 O25 Cs1 122.5(2) 15_566 . ?
C73 O25 H25O 109.0 . . ?
Cs2 O25 H25O 136.3 15_566 . ?
Cs1 O25 H25O 68.5 . . ?
O25 C73 C74 110.1(3) . . ?
O25 C73 H73A 109.6 . . ?
C74 C73 H73A 109.6 . . ?
O25 C73 H73B 109.6 . . ?
C74 C73 H73B 109.6 . . ?
H73A C73 H73B 108.1 . . ?
C73 C74 H74A 109.5 . . ?
C73 C74 H74B 109.5 . . ?
H74A C74 H74B 109.5 . . ?
C73 C74 H74C 109.5 . . ?
H74A C74 H74C 109.5 . . ?
H74B C74 H74C 109.5 . . ?
C75 O26 Cs1 140.1(12) . . ?
C75 O26 H26O 107.7 . . ?
Cs1 O26 H26O 78.6 . . ?
O26 C75 C76 110.0(3) . . ?
O26 C75 H75A 109.7 . . ?
C76 C75 H75A 109.7 . . ?
O26 C75 H75B 109.7 . . ?
C76 C75 H75B 109.7 . . ?
H75A C75 H75B 108.2 . . ?
C75 C76 H76A 109.5 . . ?
C75 C76 H76B 109.5 . . ?
H76A C76 H76B 109.5 . . ?
C75 C76 H76C 109.5 . . ?
H76A C76 H76C 109.5 . . ?
H76B C76 H76C 109.5 . . ?
C77 O27 Cs2 158.8(7) . . ?
C77 O27 H27O 109.3 . . ?
Cs2 O27 H27O 91.8 . . ?
O27 C77 C78 109.9(3) . . ?
O27 C77 H77A 109.7 . . ?
C78 C77 H77A 109.7 . . ?
O27 C77 H77B 109.7 . . ?
C78 C77 H77B 109.7 . . ?
H77A C77 H77B 108.2 . . ?
C77 C78 H78A 109.5 . . ?
C77 C78 H78B 109.5 . . ?
H78A C78 H78B 109.5 . . ?
C77 C78 H78C 109.5 . . ?
H78A C78 H78C 109.5 . . ?
H78B C78 H78C 109.5 . . ?
C79 O28 Cs3 157.5(11) . . ?
C79 O28 Cs4 108.8(7) . 4_464 ?
Cs3 O28 Cs4 86.2(3) . 4_464 ?
C79 O28 H28O 108.4 . . ?
Cs3 O28 H28O 76.9 . . ?
Cs4 O28 H28O 118.4 4_464 . ?
O28 C79 C80 110.2(3) . . ?
O28 C79 H79A 109.6 . . ?
C80 C79 H79A 109.6 . . ?
O28 C79 H79B 109.6 . . ?
C80 C79 H79B 109.6 . . ?
H79A C79 H79B 108.1 . . ?
C79 C80 H80A 109.5 . . ?
C79 C80 H80B 109.5 . . ?
H80A C80 H80B 109.5 . . ?
C79 C80 H80C 109.5 . . ?
H80A C80 H80C 109.5 . . ?
H80B C80 H80C 109.5 . . ?
C81 O29 Cs3 164(3) . . ?
C81 O29 H29O 114.8 . . ?
Cs3 O29 H29O 67.7 . . ?
O29 C81 C82 109.9(3) . . ?
O29 C81 H81A 109.7 . . ?
C82 C81 H81A 109.7 . . ?
O29 C81 H81B 109.7 . . ?
C82 C81 H81B 109.7 . . ?
H81A C81 H81B 108.2 . . ?
C81 C82 H82A 109.5 . . ?
C81 C82 H82B 109.5 . . ?
H82A C82 H82B 109.5 . . ?
C81 C82 H82C 109.5 . . ?
H82A C82 H82C 109.5 . . ?
H82B C82 H82C 109.5 . . ?
C83 O30 Cs3 119.7(7) . 3_655 ?
C83 O30 Cs4 148.3(9) . . ?
Cs3 O30 Cs4 87.1(2) 3_655 . ?
C83 O30 H30O 108.7 . . ?
Cs3 O30 H30O 116.4 3_655 . ?
Cs4 O30 H30O 68.0 . . ?
O30 C83 C84 109.8(3) . . ?
O30 C83 H83A 109.7 . . ?
C84 C83 H83A 109.7 . . ?
O30 C83 H83B 109.7 . . ?
C84 C83 H83B 109.7 . . ?
H83A C83 H83B 108.2 . . ?
C83 C84 H84A 109.5 . . ?
C83 C84 H84B 109.5 . . ?
H84A C84 H84B 109.5 . . ?
C83 C84 H84C 109.5 . . ?
H84A C84 H84C 109.5 . . ?
H84B C84 H84C 109.5 . . ?
C85 O31 H31O 109.9 . . ?
O31 C85 C86 109.9(3) . . ?
O31 C85 H85A 109.7 . . ?
C86 C85 H85A 109.7 . . ?
O31 C85 H85B 109.7 . . ?
C86 C85 H85B 109.7 . . ?
H85A C85 H85B 108.2 . . ?
C85 C86 H86A 109.5 . . ?
C85 C86 H86B 109.5 . . ?
H86A C86 H86B 109.5 . . ?
C85 C86 H86C 109.5 . . ?
H86A C86 H86C 109.5 . . ?
H86B C86 H86C 109.5 . . ?

loop_
_geom_bond_atom_site_label_1
_geom_bond_atom_site_label_2
_geom_bond_distance
_geom_bond_site_symmetry_2
_geom_bond_publ_flag
Cs1 O15 3.097(5) . ?
Cs1 O25 3.126(7) . ?
Cs1 O1 3.173(6) . ?
Cs1 O26 3.183(15) . ?
Cs1 O12 3.206(7) . ?
Cs1 O23 3.288(6) . ?
Cs1 C17 3.545(7) 15_566 ?
Cs1 C18 3.633(6) 15_566 ?
Cs1 C16 3.658(5) 15_566 ?
Cs1 O11 3.705(8) . ?
Cs1 C73 3.738(9) . ?
Cs1 C13 3.827(3) 15_566 ?
Cs2 O27 3.024(11) . ?
Cs2 O25 3.122(7) 12_767 ?
Cs2 O3 3.124(6) . ?
Cs2 O14 3.150(7) . ?
Cs2 O18 3.177(6) . ?
Cs2 O4 3.258(6) . ?
Cs2 C64 3.473(6) 12_767 ?
Cs2 C65 3.580(8) 12_767 ?
Cs2 C63 3.713(7) 12_767 ?
Cs2 C73 3.816(10) 12_767 ?
Cs2 C66 3.910(7) 12_767 ?
Cs3 O21 3.110(6) . ?
Cs3 O7 3.121(7) . ?
Cs3 O6 3.177(7) . ?
Cs3 O30 3.179(9) 4_464 ?
Cs3 O28 3.181(12) . ?
Cs3 O17 3.243(6) . ?
Cs3 O29 3.41(3) . ?
Cs3 C47 3.541(7) 4_464 ?
Cs3 C48 3.606(7) 4_464 ?
Cs3 C46 3.739(6) 4_464 ?
Cs3 C43 3.862(3) 4_464 ?
Cs4 O24 3.093(7) . ?
Cs4 O10 3.130(6) . ?
Cs4 O9 3.177(6) . ?
Cs4 O30 3.182(9) . ?
Cs4 O20 3.231(6) . ?
Cs4 O28 3.232(12) 3_655 ?
Cs4 C27 3.441(7) 3_655 ?
Cs4 C26 3.492(6) 3_655 ?
Cs4 C28 3.703(6) 3_655 ?
Cs4 C25 3.797(3) 3_655 ?
Cu1 O15 1.888(6) . ?
Cu1 O23 1.937(6) . ?
Cu1 O22 1.979(6) . ?
Cu1 O16 1.981(5) . ?
Cu2 O21 1.905(6) . ?
Cu2 O17 1.930(6) . ?
Cu2 O16 1.977(5) . ?
Cu2 O22 1.981(6) . ?
Cu3 O18 1.878(6) . ?
Cu3 O14 1.940(6) . ?
Cu3 O13 1.977(6) . ?
Cu3 O19 2.006(6) . ?
Cu4 O24 1.883(7) . ?
Cu4 O20 1.923(6) . ?
Cu4 O19 1.942(6) . ?
Cu4 O13 1.978(6) . ?
Si1 O13 1.600(6) . ?
Si1 O1 1.631(6) . ?
Si1 O12 1.637(7) . ?
Si1 C1 1.873(6) . ?
Si2 O14 1.593(7) . ?
Si2 O2 1.645(7) . ?
Si2 O1 1.650(7) . ?
Si2 C7 1.894(5) . ?
Si3 O15 1.584(6) . ?
Si3 O2 1.617(6) . ?
Si3 O3 1.648(6) . ?
Si3 C13 1.888(5) . ?
Si4 O16 1.585(6) . ?
Si4 O4 1.629(6) . ?
Si4 O3 1.638(6) . ?
Si4 C19 1.859(6) . ?
Si5 O17 1.583(6) . ?
Si5 O5 1.647(8) . ?
Si5 O4 1.654(6) . ?
Si5 C25 1.867(5) . ?
Si6 O18 1.593(7) . ?
Si6 O5 1.634(8) . ?
Si6 O6 1.649(7) . ?
Si6 C31 1.878(5) . ?
Si7 O19 1.598(7) . ?
Si7 O6 1.613(7) . ?
Si7 O7 1.634(7) . ?
Si7 C37 1.852(8) . ?
Si8 O20 1.584(7) . ?
Si8 O8 1.632(8) . ?
Si8 O7 1.652(7) . ?
Si8 C43 1.877(6) . ?
Si9 O21 1.566(6) . ?
Si9 O9 1.634(6) . ?
Si9 O8 1.651(8) . ?
Si9 C49 1.864(5) . ?
Si10 O22 1.576(6) . ?
Si10 O10 1.621(6) . ?
Si10 O9 1.630(6) . ?
Si10 C55 1.869(8) . ?
Si11 O23 1.586(6) . ?
Si11 O11 1.622(7) . ?
Si11 O10 1.644(6) . ?
Si11 C61 1.858(5) . ?
Si12 O24 1.573(7) . ?
Si12 O11 1.632(8) . ?
Si12 O12 1.672(7) . ?
Si12 C67 1.868(5) . ?
C1 C2 1.394(3) . ?
C1 C6 1.396(3) . ?
C2 C3 1.395(3) . ?
C2 H2 0.9500 . ?
C3 C4 1.395(3) . ?
C3 H3 0.9500 . ?
C4 C5 1.395(3) . ?
C4 H4 0.9500 . ?
C5 C6 1.395(3) . ?
C5 H5 0.9500 . ?
C6 H6 0.9500 . ?
C7 C12 1.395(3) . ?
C7 C8 1.396(3) . ?
C8 C9 1.395(3) . ?
C8 H8 0.9500 . ?
C9 C10 1.396(3) . ?
C9 H9 0.9500 . ?
C10 C11 1.394(3) . ?
C10 H10 0.9500 . ?
C11 C12 1.396(3) . ?
C11 H11 0.9500 . ?
C12 H12 0.9500 . ?
C13 C14 1.395(3) . ?
C13 C18 1.396(2) . ?
C14 C15 1.396(3) . ?
C14 H14 0.9500 . ?
C15 C16 1.395(3) . ?
C15 H15 0.9500 . ?
C16 C17 1.395(3) . ?
C16 H16 0.9500 . ?
C17 C18 1.396(3) . ?
C17 H17 0.9500 . ?
C18 H18 0.9500 . ?
C19 C24 1.395(3) . ?
C19 C20 1.396(3) . ?
C20 C21 1.395(3) . ?
C20 H20 0.9500 . ?
C21 C22 1.395(3) . ?
C21 H21 0.9500 . ?
C22 C23 1.396(3) . ?
C22 H22 0.9500 . ?
C23 C24 1.395(3) . ?
C23 H23 0.9500 . ?
C24 H24 0.9500 . ?
C25 C30 1.395(3) . ?
C25 C26 1.395(3) . ?
C26 C27 1.396(3) . ?
C26 H26 0.9500 . ?
C27 C28 1.395(3) . ?
C27 H27 0.9500 . ?
C28 C29 1.395(3) . ?
C28 H28 0.9500 . ?
C29 C30 1.395(3) . ?
C29 H29 0.9500 . ?
C30 H30 0.9500 . ?
C31 C32 1.395(3) . ?
C31 C36 1.395(3) . ?
C32 C33 1.395(3) . ?
C32 H32 0.9500 . ?
C33 C34 1.395(3) . ?
C33 H33 0.9500 . ?
C34 C35 1.395(3) . ?
C34 H34 0.9500 . ?
C35 C36 1.396(3) . ?
C35 H35 0.9500 . ?
C36 H36 0.9500 . ?
C37 C42 1.395(3) . ?
C37 C38 1.396(3) . ?
C38 C39 1.396(3) . ?
C38 H38 0.9500 . ?
C39 C40 1.395(3) . ?
C39 H39 0.9500 . ?
C40 C41 1.395(3) . ?
C40 H40 0.9500 . ?
C41 C42 1.396(3) . ?
C41 H41 0.9500 . ?
C42 H42 0.9500 . ?
C43 C44 1.395(3) . ?
C43 C48 1.396(3) . ?
C44 C45 1.396(3) . ?
C44 H44 0.9500 . ?
C45 C46 1.395(3) . ?
C45 H45 0.9500 . ?
C46 C47 1.395(3) . ?
C46 H46 0.9500 . ?
C47 C48 1.396(3) . ?
C47 H47 0.9500 . ?
C48 H48 0.9500 . ?
C49 C50 1.395(3) . ?
C49 C54 1.396(3) . ?
C50 C51 1.395(3) . ?
C50 H50 0.9500 . ?
C51 C52 1.395(3) . ?
C51 H51 0.9500 . ?
C52 C53 1.395(3) . ?
C52 H52 0.9500 . ?
C53 C54 1.396(3) . ?
C53 H53 0.9500 . ?
C54 H54 0.9500 . ?
C55 C56 1.395(3) . ?
C55 C60 1.395(3) . ?
C56 C57 1.395(3) . ?
C56 H56 0.9500 . ?
C57 C58 1.395(3) . ?
C57 H57 0.9500 . ?
C58 C59 1.395(3) . ?
C58 H58 0.9500 . ?
C59 C60 1.395(3) . ?
C59 H59 0.9500 . ?
C60 H60 0.9500 . ?
C61 C62 1.395(3) . ?
C61 C66 1.396(3) . ?
C62 C63 1.396(3) . ?
C62 H62 0.9500 . ?
C63 C64 1.395(3) . ?
C63 H63 0.9500 . ?
C64 C65 1.395(3) . ?
C64 H64 0.9500 . ?
C65 C66 1.395(3) . ?
C65 H65 0.9500 . ?
C66 H66 0.9500 . ?
C67 C68 1.395(3) . ?
C67 C72 1.396(3) . ?
C68 C69 1.395(3) . ?
C68 H68 0.9500 . ?
C69 C70 1.395(3) . ?
C69 H69 0.9500 . ?
C70 C71 1.395(3) . ?
C70 H70 0.9500 . ?
C71 C72 1.395(3) . ?
C71 H71 0.9500 . ?
C72 H72 0.9500 . ?
O25 C73 1.429(3) . ?
O25 H25O 0.8999 . ?
C73 C74 1.523(3) . ?
C73 H73A 0.9900 . ?
C73 H73B 0.9900 . ?
C74 H74A 0.9800 . ?
C74 H74B 0.9800 . ?
C74 H74C 0.9800 . ?
O26 C75 1.430(3) . ?
O26 H26O 0.9001 . ?
C75 C76 1.524(3) . ?
C75 H75A 0.9900 . ?
C75 H75B 0.9900 . ?
C76 H76A 0.9800 . ?
C76 H76B 0.9800 . ?
C76 H76C 0.9800 . ?
O27 C77 1.430(3) . ?
O27 H27O 0.9000 . ?
C77 C78 1.524(3) . ?
C77 H77A 0.9900 . ?
C77 H77B 0.9900 . ?
C78 H78A 0.9800 . ?
C78 H78B 0.9800 . ?
C78 H78C 0.9800 . ?
O28 C79 1.429(3) . ?
O28 H28O 0.9001 . ?
C79 C80 1.522(3) . ?
C79 H79A 0.9900 . ?
C79 H79B 0.9900 . ?
C80 H80A 0.9800 . ?
C80 H80B 0.9800 . ?
C80 H80C 0.9800 . ?
O29 C81 1.430(3) . ?
O29 H29O 0.9001 . ?
C81 C82 1.525(3) . ?
C81 H81A 0.9900 . ?
C81 H81B 0.9900 . ?
C82 H82A 0.9800 . ?
C82 H82B 0.9800 . ?
C82 H82C 0.9800 . ?
O30 C83 1.432(3) . ?
O30 H30O 0.9006 . ?
C83 C84 1.524(3) . ?
C83 H83A 0.9900 . ?
C83 H83B 0.9900 . ?
C84 H84A 0.9800 . ?
C84 H84B 0.9800 . ?
C84 H84C 0.9800 . ?
O31 C85 1.430(3) . ?
O31 H31O 0.9002 . ?
C85 C86 1.525(3) . ?
C85 H85A 0.9900 . ?
C85 H85B 0.9900 . ?
C86 H86A 0.9800 . ?
C86 H86B 0.9800 . ?
C86 H86C 0.9800 . ?

loop_
_geom_hbond_atom_site_label_D
_geom_hbond_atom_site_label_H
_geom_hbond_atom_site_label_A
_geom_hbond_distance_DH
_geom_hbond_distance_HA
_geom_hbond_distance_DA
_geom_hbond_angle_DHA
_geom_hbond_site_symmetry_A
O25 H25O O23 0.90 1.84 2.736(9) 170.9 .
O26 H26O O12 0.90 1.98 2.804(18) 152.1 .
O27 H27O O31 0.90 1.81 2.710(15) 175.6 .
O28 H28O O17 0.90 1.82 2.690(14) 163.0 .
O29 H29O O7 0.90 1.98 2.86(3) 166.4 .
O30 H30O O20 0.90 1.83 2.731(11) 175.9 .
O31 H31O O14 0.90 1.90 2.794(12) 175.0 .

loop_
_geom_torsion_atom_site_label_1
_geom_torsion_atom_site_label_2
_geom_torsion_atom_site_label_3
_geom_torsion_atom_site_label_4
_geom_torsion
_geom_torsion_site_symmetry_1
_geom_torsion_site_symmetry_2
_geom_torsion_site_symmetry_3
_geom_torsion_site_symmetry_4
_geom_torsion_publ_flag
O13 Si1 O1 Si2 -43.6(6) . . . . ?
O12 Si1 O1 Si2 -160.5(4) . . . . ?
C1 Si1 O1 Si2 82.3(5) . . . . ?
O13 Si1 O1 Cs1 97.1(3) . . . . ?
O12 Si1 O1 Cs1 -19.8(3) . . . . ?
C1 Si1 O1 Cs1 -137.00(19) . . . . ?
O14 Si2 O1 Si1 3.6(6) . . . . ?
O2 Si2 O1 Si1 126.7(5) . . . . ?
C7 Si2 O1 Si1 -119.7(4) . . . . ?
O14 Si2 O1 Cs1 -130.0(4) . . . . ?
O2 Si2 O1 Cs1 -7.0(4) . . . . ?
C7 Si2 O1 Cs1 106.7(3) . . . . ?
O15 Si3 O2 Si2 49.8(7) . . . . ?
O3 Si3 O2 Si2 -73.6(6) . . . . ?
C13 Si3 O2 Si2 168.7(5) . . . . ?
O14 Si2 O2 Si3 51.5(7) . . . . ?
O1 Si2 O2 Si3 -70.1(6) . . . . ?
C7 Si2 O2 Si3 176.4(5) . . . . ?
O16 Si4 O3 Si3 -38.7(6) . . . . ?
O4 Si4 O3 Si3 -158.6(4) . . . . ?
C19 Si4 O3 Si3 83.0(5) . . . . ?
O16 Si4 O3 Cs2 103.5(3) . . . . ?
O4 Si4 O3 Cs2 -16.3(3) . . . . ?
C19 Si4 O3 Cs2 -134.8(2) . . . . ?
O15 Si3 O3 Si4 6.0(6) . . . . ?
O2 Si3 O3 Si4 129.7(4) . . . . ?
C13 Si3 O3 Si4 -114.7(4) . . . . ?
O15 Si3 O3 Cs2 -130.8(3) . . . . ?
O2 Si3 O3 Cs2 -7.1(4) . . . . ?
C13 Si3 O3 Cs2 108.5(3) . . . . ?
O16 Si4 O4 Si5 41.6(6) . . . . ?
O3 Si4 O4 Si5 161.3(4) . . . . ?
C19 Si4 O4 Si5 -81.8(5) . . . . ?
O16 Si4 O4 Cs2 -104.3(3) . . . . ?
O3 Si4 O4 Cs2 15.4(3) . . . . ?
C19 Si4 O4 Cs2 132.3(3) . . . . ?
O17 Si5 O4 Si4 -3.8(6) . . . . ?
O5 Si5 O4 Si4 -128.4(5) . . . . ?
C25 Si5 O4 Si4 120.1(4) . . . . ?
O17 Si5 O4 Cs2 133.2(3) . . . . ?
O5 Si5 O4 Cs2 8.6(4) . . . . ?
C25 Si5 O4 Cs2 -102.9(3) . . . . ?
O18 Si6 O5 Si5 -43.1(7) . . . . ?
O6 Si6 O5 Si5 80.0(6) . . . . ?
C31 Si6 O5 Si5 -165.5(5) . . . . ?
O17 Si5 O5 Si6 -58.9(7) . . . . ?
O4 Si5 O5 Si6 63.6(6) . . . . ?
C25 Si5 O5 Si6 174.8(5) . . . . ?
O19 Si7 O6 Si6 37.3(7) . . . . ?
O7 Si7 O6 Si6 155.0(5) . . . . ?
C37 Si7 O6 Si6 -88.3(6) . . . . ?
O19 Si7 O6 Cs3 -101.5(3) . . . . ?
O7 Si7 O6 Cs3 16.2(4) . . . . ?
C37 Si7 O6 Cs3 132.9(3) . . . . ?
O18 Si6 O6 Si7 -5.3(7) . . . . ?
O5 Si6 O6 Si7 -128.4(5) . . . . ?
C31 Si6 O6 Si7 115.6(5) . . . . ?
O18 Si6 O6 Cs3 127.1(4) . . . . ?
O5 Si6 O6 Cs3 3.9(4) . . . . ?
C31 Si6 O6 Cs3 -112.0(3) . . . . ?
O19 Si7 O7 Si8 -44.8(6) . . . . ?
O6 Si7 O7 Si8 -163.1(5) . . . . ?
C37 Si7 O7 Si8 77.3(6) . . . . ?
O19 Si7 O7 Cs3 101.8(3) . . . . ?
O6 Si7 O7 Cs3 -16.6(4) . . . . ?
C37 Si7 O7 Cs3 -136.2(4) . . . . ?
O20 Si8 O7 Si7 5.9(6) . . . . ?
O8 Si8 O7 Si7 130.1(5) . . . . ?
C43 Si8 O7 Si7 -116.3(5) . . . . ?
O20 Si8 O7 Cs3 -133.8(4) . . . . ?
O8 Si8 O7 Cs3 -9.6(5) . . . . ?
C43 Si8 O7 Cs3 104.0(4) . . . . ?
O20 Si8 O8 Si9 58.4(7) . . . . ?
O7 Si8 O8 Si9 -63.4(7) . . . . ?
C43 Si8 O8 Si9 -176.3(5) . . . . ?
O21 Si9 O8 Si8 42.8(7) . . . . ?
O9 Si9 O8 Si8 -79.8(6) . . . . ?
C49 Si9 O8 Si8 166.8(5) . . . . ?
O22 Si10 O9 Si9 -38.1(6) . . . . ?
O10 Si10 O9 Si9 -155.5(5) . . . . ?
C55 Si10 O9 Si9 85.2(5) . . . . ?
Cs4 Si10 O9 Si9 -141.6(6) . . . . ?
O22 Si10 O9 Cs4 103.5(3) . . . . ?
O10 Si10 O9 Cs4 -13.9(3) . . . . ?
C55 Si10 O9 Cs4 -133.25(16) . . . . ?
O21 Si9 O9 Si10 8.2(6) . . . . ?
O8 Si9 O9 Si10 131.3(5) . . . . ?
C49 Si9 O9 Si10 -115.4(5) . . . . ?
O21 Si9 O9 Cs4 -126.3(4) . . . . ?
O8 Si9 O9 Cs4 -3.2(4) . . . . ?
C49 Si9 O9 Cs4 110.1(3) . . . . ?
O22 Si10 O10 Si11 40.6(6) . . . . ?
O9 Si10 O10 Si11 158.9(5) . . . . ?
C55 Si10 O10 Si11 -83.1(5) . . . . ?
O22 Si10 O10 Cs4 -104.0(3) . . . . ?
O9 Si10 O10 Cs4 14.2(3) . . . . ?
C55 Si10 O10 Cs4 132.3(2) . . . . ?
O23 Si11 O10 Si10 -0.4(6) . . . . ?
O11 Si11 O10 Si10 -123.4(5) . . . . ?
C61 Si11 O10 Si10 126.5(4) . . . . ?
O23 Si11 O10 Cs4 138.2(3) . . . . ?
O11 Si11 O10 Cs4 15.2(4) . . . . ?
C61 Si11 O10 Cs4 -94.9(3) . . . . ?
O23 Si11 O11 Si12 -71.3(9) . . . . ?
O10 Si11 O11 Si12 50.9(9) . . . . ?
C61 Si11 O11 Si12 162.0(8) . . . . ?
O23 Si11 O11 Cs1 27.2(3) . . . . ?
O10 Si11 O11 Cs1 149.5(2) . . . . ?
C61 Si11 O11 Cs1 -99.43(16) . . . . ?
O24 Si12 O11 Si11 -30.6(10) . . . . ?
O12 Si12 O11 Si11 91.9(9) . . . . ?
C67 Si12 O11 Si11 -152.9(8) . . . . ?
O24 Si12 O11 Cs1 -127.1(3) . . . . ?
O12 Si12 O11 Cs1 -4.6(3) . . . . ?
C67 Si12 O11 Cs1 110.6(2) . . . . ?
O13 Si1 O12 Si12 32.1(6) . . . . ?
O1 Si1 O12 Si12 150.5(5) . . . . ?
C1 Si1 O12 Si12 -90.7(6) . . . . ?
O13 Si1 O12 Cs1 -98.9(3) . . . . ?
O1 Si1 O12 Cs1 19.5(3) . . . . ?
C1 Si1 O12 Cs1 138.3(3) . . . . ?
O24 Si12 O12 Si1 4.4(7) . . . . ?
O11 Si12 O12 Si1 -119.1(6) . . . . ?
C67 Si12 O12 Si1 128.9(5) . . . . ?
O24 Si12 O12 Cs1 129.3(4) . . . . ?
O11 Si12 O12 Cs1 5.8(4) . . . . ?
C67 Si12 O12 Cs1 -106.3(3) . . . . ?
O1 Si1 O13 Cu3 53.1(5) . . . . ?
O12 Si1 O13 Cu3 169.2(4) . . . . ?
C1 Si1 O13 Cu3 -71.3(5) . . . . ?
O1 Si1 O13 Cu4 -168.6(4) . . . . ?
O12 Si1 O13 Cu4 -52.5(5) . . . . ?
C1 Si1 O13 Cu4 67.0(6) . . . . ?
O2 Si2 O14 Cu3 -86.1(6) . . . . ?
O1 Si2 O14 Cu3 33.7(7) . . . . ?
C7 Si2 O14 Cu3 152.8(4) . . . . ?
O2 Si2 O14 Cs2 40.6(4) . . . . ?
O1 Si2 O14 Cs2 160.5(3) . . . . ?
C7 Si2 O14 Cs2 -80.4(3) . . . . ?
O2 Si3 O15 Cu1 -102.4(5) . . . . ?
O3 Si3 O15 Cu1 18.0(6) . . . . ?
C13 Si3 O15 Cu1 139.7(4) . . . . ?
O2 Si3 O15 Cs1 41.1(4) . . . . ?
O3 Si3 O15 Cs1 161.6(3) . . . . ?
C13 Si3 O15 Cs1 -76.8(3) . . . . ?
O23 Cu1 O15 Si3 179.9(5) . . . . ?
O16 Cu1 O15 Si3 -6.5(5) . . . . ?
O23 Cu1 O15 Cs1 34.5(3) . . . . ?
O16 Cu1 O15 Cs1 -151.9(2) . . . . ?
O4 Si4 O16 Cu2 -50.6(5) . . . . ?
O3 Si4 O16 Cu2 -168.3(4) . . . . ?
C19 Si4 O16 Cu2 72.1(4) . . . . ?
O4 Si4 O16 Cu1 171.3(4) . . . . ?
O3 Si4 O16 Cu1 53.6(5) . . . . ?
C19 Si4 O16 Cu1 -66.0(4) . . . . ?
O5 Si5 O17 Cu2 88.2(6) . . . . ?
O4 Si5 O17 Cu2 -32.9(6) . . . . ?
C25 Si5 O17 Cu2 -150.8(4) . . . . ?
O5 Si5 O17 Cs3 -34.6(4) . . . . ?
O4 Si5 O17 Cs3 -155.6(3) . . . . ?
C25 Si5 O17 Cs3 86.5(3) . . . . ?
O5 Si6 O18 Cu3 101.9(6) . . . . ?
O6 Si6 O18 Cu3 -18.7(8) . . . . ?
C31 Si6 O18 Cu3 -137.0(5) . . . . ?
O5 Si6 O18 Cs2 -46.3(5) . . . . ?
O6 Si6 O18 Cs2 -166.9(3) . . . . ?
C31 Si6 O18 Cs2 74.7(4) . . . . ?
O14 Cu3 O18 Si6 179.4(6) . . . . ?
O19 Cu3 O18 Si6 7.1(6) . . . . ?
O14 Cu3 O18 Cs2 -29.5(3) . . . . ?
O19 Cu3 O18 Cs2 158.3(3) . . . . ?
O6 Si7 O19 Cu4 171.5(4) . . . . ?
O7 Si7 O19 Cu4 55.9(6) . . . . ?
C37 Si7 O19 Cu4 -63.1(5) . . . . ?
O6 Si7 O19 Cu3 -51.3(6) . . . . ?
O7 Si7 O19 Cu3 -166.9(4) . . . . ?
C37 Si7 O19 Cu3 74.0(4) . . . . ?
O8 Si8 O20 Cu4 -89.4(6) . . . . ?
O7 Si8 O20 Cu4 31.2(7) . . . . ?
C43 Si8 O20 Cu4 148.8(5) . . . . ?
O8 Si8 O20 Cs4 34.9(4) . . . . ?
O7 Si8 O20 Cs4 155.5(3) . . . . ?
C43 Si8 O20 Cs4 -86.9(3) . . . . ?
O9 Si9 O21 Cu2 19.8(7) . . . . ?
O8 Si9 O21 Cu2 -99.6(6) . . . . ?
C49 Si9 O21 Cu2 139.9(5) . . . . ?
O9 Si9 O21 Cs3 164.1(3) . . . . ?
O8 Si9 O21 Cs3 44.7(4) . . . . ?
C49 Si9 O21 Cs3 -75.8(3) . . . . ?
O10 Si10 O22 Cu1 -48.1(5) . . . . ?
O9 Si10 O22 Cu1 -164.7(4) . . . . ?
C55 Si10 O22 Cu1 74.4(5) . . . . ?
O10 Si10 O22 Cu2 163.5(4) . . . . ?
O9 Si10 O22 Cu2 46.8(5) . . . . ?
C55 Si10 O22 Cu2 -74.1(5) . . . . ?
O11 Si11 O23 Cu1 80.8(5) . . . . ?
O10 Si11 O23 Cu1 -40.9(6) . . . . ?
C61 Si11 O23 Cu1 -160.6(4) . . . . ?
O11 Si11 O23 Cs1 -32.4(4) . . . . ?
O10 Si11 O23 Cs1 -154.1(3) . . . . ?
C61 Si11 O23 Cs1 86.2(3) . . . . ?
O11 Si12 O24 Cu4 88.3(6) . . . . ?
O12 Si12 O24 Cu4 -30.5(7) . . . . ?
C67 Si12 O24 Cu4 -153.4(5) . . . . ?
O11 Si12 O24 Cs4 -48.0(5) . . . . ?
O12 Si12 O24 Cs4 -166.7(3) . . . . ?
C67 Si12 O24 Cs4 70.3(3) . . . . ?
O20 Cu4 O24 Si12 -171.9(6) . . . . ?
O13 Cu4 O24 Si12 14.4(6) . . . . ?
O20 Cu4 O24 Cs4 -33.6(3) . . . . ?
O13 Cu4 O24 Cs4 152.8(3) . . . . ?
O13 Si1 C1 C2 102.5(4) . . . . ?
O1 Si1 C1 C2 -21.7(4) . . . . ?
O12 Si1 C1 C2 -138.1(4) . . . . ?
O13 Si1 C1 C6 -77.5(4) . . . . ?
O1 Si1 C1 C6 158.3(4) . . . . ?
O12 Si1 C1 C6 41.9(4) . . . . ?
O14 Si2 C7 C12 35.8(4) . . . . ?
O2 Si2 C7 C12 -88.7(4) . . . . ?
O1 Si2 C7 C12 157.1(4) . . . . ?
O14 Si2 C7 C8 -144.2(4) . . . . ?
O2 Si2 C7 C8 91.3(4) . . . . ?
O1 Si2 C7 C8 -22.9(4) . . . . ?
O15 Si3 C13 C14 -58.7(3) . . . . ?
O2 Si3 C13 C14 179.8(3) . . . . ?
O3 Si3 C13 C14 64.1(3) . . . . ?
O15 Si3 C13 C18 121.3(3) . . . . ?
O2 Si3 C13 C18 -0.2(3) . . . . ?
O3 Si3 C13 C18 -115.9(3) . . . . ?
O15 Si3 C13 Cs1 -155.4(3) . . . 12_767 ?
O2 Si3 C13 Cs1 83.1(3) . . . 12_767 ?
O3 Si3 C13 Cs1 -32.6(3) . . . 12_767 ?
Cs1 C13 C14 C15 -64.49(15) 12_767 . . . ?
C13 C14 C15 Cs1 64.0(2) . . . 12_767 ?
Cs1 C15 C16 C17 -70.05(15) 12_767 . . . ?
C14 C15 C16 Cs1 70.06(15) . . . 12_767 ?
Cs1 C16 C17 C18 -77.23(14) 12_767 . . . ?
C15 C16 C17 Cs1 77.23(14) . . . 12_767 ?
Cs1 C17 C18 C13 -77.8(2) 12_767 . . . ?
C16 C17 C18 Cs1 77.8(2) . . . 12_767 ?
Cs1 C13 C18 C17 71.18(15) 12_767 . . . ?
C14 C13 C18 Cs1 -71.17(15) . . . 12_767 ?
Si3 C13 C18 Cs1 108.82(15) . . . 12_767 ?
O16 Si4 C19 C24 176.4(3) . . . . ?
O4 Si4 C19 C24 -60.8(4) . . . . ?
O3 Si4 C19 C24 55.5(3) . . . . ?
O16 Si4 C19 C20 -3.6(3) . . . . ?
O4 Si4 C19 C20 119.2(4) . . . . ?
O3 Si4 C19 C20 -124.5(3) . . . . ?
O17 Si5 C25 C30 55.0(4) . . . . ?
O5 Si5 C25 C30 -179.3(4) . . . . ?
O4 Si5 C25 C30 -66.1(4) . . . . ?
O17 Si5 C25 C26 -125.0(4) . . . . ?
O5 Si5 C25 C26 0.7(4) . . . . ?
O4 Si5 C25 C26 113.9(4) . . . . ?
O17 Si5 C25 Cs4 -48.1(4) . . . 4_464 ?
O5 Si5 C25 Cs4 77.6(3) . . . 4_464 ?
O4 Si5 C25 Cs4 -169.1(3) . . . 4_464 ?
Cs4 C25 C26 C27 75.18(17) 4_464 . . . ?
C30 C25 C26 Cs4 -75.17(18) . . . 4_464 ?
Si5 C25 C26 Cs4 104.82(17) . . . 4_464 ?
Cs4 C26 C27 C28 83.9(3) 4_464 . . . ?
C25 C26 C27 Cs4 -83.9(3) . . . 4_464 ?
Cs4 C27 C28 C29 78.66(14) 4_464 . . . ?
C26 C27 C28 Cs4 -78.66(14) . . . 4_464 ?
Cs4 C28 C29 C30 65.70(18) 4_464 . . . ?
Cs4 C25 C30 C29 -62.71(15) 4_464 . . . ?
O18 Si6 C31 C32 -48.3(5) . . . . ?
O5 Si6 C31 C32 74.8(5) . . . . ?
O6 Si6 C31 C32 -169.9(4) . . . . ?
O18 Si6 C31 C36 131.7(5) . . . . ?
O5 Si6 C31 C36 -105.2(5) . . . . ?
O6 Si6 C31 C36 10.1(4) . . . . ?
O19 Si7 C37 C42 -174.3(4) . . . . ?
O6 Si7 C37 C42 -50.0(4) . . . . ?
O7 Si7 C37 C42 65.7(4) . . . . ?
O19 Si7 C37 C38 5.7(4) . . . . ?
O6 Si7 C37 C38 130.0(4) . . . . ?
O7 Si7 C37 C38 -114.3(4) . . . . ?
O20 Si8 C43 C44 -49.9(4) . . . . ?
O8 Si8 C43 C44 -175.5(4) . . . . ?
O7 Si8 C43 C44 70.1(4) . . . . ?
O20 Si8 C43 C48 130.1(4) . . . . ?
O8 Si8 C43 C48 4.5(4) . . . . ?
O7 Si8 C43 C48 -109.9(4) . . . . ?
O20 Si8 C43 Cs3 50.7(4) . . . 3_655 ?
O8 Si8 C43 Cs3 -74.9(4) . . . 3_655 ?
O7 Si8 C43 Cs3 170.7(3) . . . 3_655 ?
Cs3 C43 C44 C45 63.83(16) 3_655 . . . ?
C44 C45 C46 Cs3 -67.84(18) . . . 3_655 ?
Cs3 C46 C47 C48 78.31(15) 3_655 . . . ?
C45 C46 C47 Cs3 -78.32(15) . . . 3_655 ?
Cs3 C47 C48 C43 81.6(3) 3_655 . . . ?
C46 C47 C48 Cs3 -81.6(3) . . . 3_655 ?
C44 C43 C48 Cs3 73.79(17) . . . 3_655 ?
Si8 C43 C48 Cs3 -106.21(17) . . . 3_655 ?
O21 Si9 C49 C50 12.3(4) . . . . ?
O9 Si9 C49 C50 135.3(4) . . . . ?
O8 Si9 C49 C50 -111.6(4) . . . . ?
O21 Si9 C49 C54 -167.7(4) . . . . ?
O9 Si9 C49 C54 -44.7(4) . . . . ?
O8 Si9 C49 C54 68.4(4) . . . . ?
O22 Si10 C55 C56 -53.9(4) . . . . ?
O10 Si10 C55 C56 67.4(4) . . . . ?
O9 Si10 C55 C56 -175.4(4) . . . . ?
O22 Si10 C55 C60 126.1(4) . . . . ?
O10 Si10 C55 C60 -112.6(4) . . . . ?
O9 Si10 C55 C60 4.6(4) . . . . ?
O23 Si11 C61 C62 71.9(4) . . . . ?
O11 Si11 C61 C62 -165.2(4) . . . . ?
O10 Si11 C61 C62 -50.7(4) . . . . ?
Cs4 Si11 C61 C62 -91.5(3) . . . . ?
O23 Si11 C61 C66 -108.1(4) . . . . ?
O11 Si11 C61 C66 14.8(4) . . . . ?
O10 Si11 C61 C66 129.3(4) . . . . ?
C61 C62 C63 Cs2 67.7(3) . . . 15_566 ?
Cs2 C63 C64 C65 -81.05(18) 15_566 . . . ?
C62 C63 C64 Cs2 81.05(17) . . . 15_566 ?
Cs2 C64 C65 C66 -84.35(18) 15_566 . . . ?
C63 C64 C65 Cs2 84.35(18) . . . 15_566 ?
Cs2 C65 C66 C61 -73.6(3) 15_566 . . . ?
C64 C65 C66 Cs2 73.6(3) . . . 15_566 ?
C62 C61 C66 Cs2 -61.32(14) . . . 15_566 ?
Si11 C61 C66 Cs2 118.68(14) . . . 15_566 ?
O24 Si12 C67 C68 -173.5(4) . . . . ?
O11 Si12 C67 C68 -50.2(4) . . . . ?
O12 Si12 C67 C68 62.1(4) . . . . ?
O24 Si12 C67 C72 6.5(4) . . . . ?
O11 Si12 C67 C72 129.8(4) . . . . ?
O12 Si12 C67 C72 -117.9(4) . . . . ?
Cs2 O25 C73 C74 -87.5(8) 15_566 . . . ?
Cs1 O25 C73 C74 141.0(7) . . . . ?
Cs2 O25 C73 Cs1 131.6(4) 15_566 . . . ?
Cs1 O25 C73 Cs2 -131.6(4) . . . 15_566 ?
Cs1 O26 C75 C76 -159.1(17) . . . . ?
Cs2 O27 C77 C78 -22(4) . . . . ?
Cs3 O28 C79 C80 63(3) . . . . ?
Cs4 O28 C79 C80 -167.3(13) 4_464 . . . ?
Cs3 O29 C81 C82 102(6) . . . . ?
Cs3 O30 C83 C84 -42.8(16) 3_655 . . . ?
Cs4 O30 C83 C84 101.7(14) . . . . ?
